data_4071357
loop_
_publ_author_name
'Arita, Sachiko'
'Koike, Takashi'
'Kayaki, Yoshihito'
'Ikariya, Takao'

_publ_section_title
;
 Synthesis and Reactivities of Cp*Ir Amide and Hydride Complexes Bearing
 C&#x2212;N Chelate Ligands
;
_journal_issue 12
_journal_name_full Organometallics
_journal_page_first 2795
_journal_paper_doi 10.1021/om800124f
_journal_volume 27
_journal_year 2008
_chemical_formula_moiety 'C19 H27 Cl Ir N '
_chemical_formula_sum 'C19 H27 Cl Ir N'
_chemical_formula_weight 497.10
_space_group_IT_number 61
_symmetry_cell_setting orthorhombic
_symmetry_Int_Tables_number 61
_symmetry_space_group_name_Hall '-P 2ac 2ab'
_symmetry_space_group_name_H-M 'P b c a'
_cell_angle_alpha 90.0000
_cell_angle_beta 90.0000
_cell_angle_gamma 90.0000
_cell_formula_units_Z 16
_cell_length_a 21.0572(11)
_cell_length_b 15.9155(11)
_cell_length_c 22.0458(15)
_cell_measurement_reflns_used 23936
_cell_measurement_temperature 293.1
_cell_measurement_theta_max 27.5
_cell_measurement_theta_min 3.3
_cell_volume 7388.3(8)
_computing_cell_refinement CrystalClear
_computing_data_collection CrystalClear
_computing_data_reduction CrystalStructure
_computing_publication_material 'CrystalStructure 3.8'
_computing_structure_refinement CRYSTALS
_computing_structure_solution SIR97
_diffrn_detector_area_resol_mean 7.31
_diffrn_measured_fraction_theta_full 0.993
_diffrn_measured_fraction_theta_max 0.993
_diffrn_measurement_device_type 'Rigaku Saturn'
_diffrn_measurement_method \w
_diffrn_radiation_type 'Mo K\a'
_diffrn_radiation_wavelength 0.71070
_diffrn_reflns_av_R_equivalents 0.056
_diffrn_reflns_limit_h_max 27
_diffrn_reflns_limit_h_min -27
_diffrn_reflns_limit_k_max 18
_diffrn_reflns_limit_k_min -20
_diffrn_reflns_limit_l_max 23
_diffrn_reflns_limit_l_min -28
_diffrn_reflns_number 55961
_diffrn_reflns_theta_full 27.51
_diffrn_reflns_theta_max 27.51
_exptl_absorpt_coefficient_mu 7.390
_exptl_absorpt_correction_T_max 0.228
_exptl_absorpt_correction_T_min 0.121
_exptl_absorpt_correction_type multi-scan
_exptl_absorpt_process_details 'Jacobson, R. (1998) Private communication'
_exptl_crystal_colour orange
_exptl_crystal_density_diffrn 1.787
_exptl_crystal_density_method 'not measured'
_exptl_crystal_description block
_exptl_crystal_F_000 3872.00
_exptl_crystal_size_max 0.20
_exptl_crystal_size_mid 0.20
_exptl_crystal_size_min 0.20
_refine_diff_density_max 12.50
_refine_diff_density_min -10.80
_refine_ls_extinction_method none
_refine_ls_goodness_of_fit_ref 1.000
_refine_ls_hydrogen_treatment mixed
_refine_ls_number_parameters 463
_refine_ls_number_reflns 55961
_refine_ls_R_factor_gt 0.0452
_refine_ls_shift/su_max 0.0000
_refine_ls_structure_factor_coef Fsqd
_refine_ls_weighting_details 'w = 1/[0.0008Fo^2^ + 1.0000\s(Fo^2^) + 0.3000]/(4Fo^2^)'
_refine_ls_weighting_scheme calc
_refine_ls_wR_factor_ref 0.1140
_reflns_number_gt 43474
_reflns_number_total 8454
_reflns_threshold_expression F^2^>2.0\s(F^2^)
_cod_data_source_file om800124f-file003.cif
_cod_data_source_block '__C5Me5IrNH2CMe2C6H4Cl'
_cod_original_formula_sum 'C19 H27 Cl Ir N '
_cod_database_code 4071357

loop_
_symmetry_equiv_pos_site_id
_symmetry_equiv_pos_as_xyz
1 +X,+Y,+Z
2 1/2-X,1/2+Y,+Z
3 +X,1/2-Y,1/2+Z
4 1/2-X,-Y,1/2+Z
5 -X,-Y,-Z
6 1/2+X,1/2-Y,-Z
7 -X,1/2+Y,1/2-Z
8 1/2+X,+Y,1/2-Z

loop_
_atom_site_label
_atom_site_type_symbol
_atom_site_fract_x
_atom_site_fract_y
_atom_site_fract_z
_atom_site_U_iso_or_equiv
_atom_site_adp_type
_atom_site_occupancy
_atom_site_symmetry_multiplicity
_atom_site_calc_flag
_atom_site_refinement_flags
Ir(1) Ir 0.713470(10) 0.454050(10) 0.174200(10) 0.01380(2) Uani 1.00 1 d .
Ir(2) Ir 0.514240(10) 0.296850(10) -0.022920(10) 0.01470(3) Uani 1.00 1 d .
Cl(1) Cl 0.67345(4) 0.58350(5) 0.13125(4) 0.0282(2) Uani 1.00 1 d .
Cl(2) Cl 0.57256(4) 0.40682(5) 0.02786(4) 0.0254(2) Uani 1.00 1 d .
N(1) N 0.61630(12) 0.42182(18) 0.17436(12) 0.0189(6) Uani 1.00 1 d .
N(2) N 0.43459(13) 0.37539(17) -0.00514(12) 0.0176(7) Uani 1.00 1 d .
C(1) C 0.81064(14) 0.4223(2) 0.19526(15) 0.0220(8) Uani 1.00 1 d .
C(2) C 0.77392(14) 0.34687(19) 0.18704(14) 0.0217(8) Uani 1.00 1 d .
C(3) C 0.75327(15) 0.34524(19) 0.12459(15) 0.0237(8) Uani 1.00 1 d .
C(4) C 0.77520(14) 0.4186(2) 0.09572(14) 0.0224(8) Uani 1.00 1 d .
C(5) C 0.80975(14) 0.46768(19) 0.14085(15) 0.0212(8) Uani 1.00 1 d .
C(6) C 0.84616(17) 0.4436(2) 0.25207(17) 0.0403(11) Uani 1.00 1 d .
C(7) C 0.77220(17) 0.2745(2) 0.23065(17) 0.0377(10) Uani 1.00 1 d .
C(8) C 0.71394(17) 0.2779(2) 0.09737(18) 0.0404(11) Uani 1.00 1 d .
C(9) C 0.76542(19) 0.4436(2) 0.03103(15) 0.0407(11) Uani 1.00 1 d .
C(10) C 0.84237(17) 0.5494(2) 0.12848(19) 0.0417(11) Uani 1.00 1 d .
C(11) C 0.68430(14) 0.49460(18) 0.25798(13) 0.0186(7) Uani 1.00 1 d .
C(12) C 0.71687(15) 0.54993(19) 0.29601(15) 0.0255(9) Uani 1.00 1 d .
C(13) C 0.69312(18) 0.5715(2) 0.35262(16) 0.0355(10) Uani 1.00 1 d .
C(14) C 0.63640(19) 0.5388(2) 0.37280(16) 0.0376(10) Uani 1.00 1 d .
C(15) C 0.60240(17) 0.4861(2) 0.33532(15) 0.0334(10) Uani 1.00 1 d .
C(16) C 0.62545(15) 0.46476(19) 0.27807(14) 0.0211(8) Uani 1.00 1 d .
C(17) C 0.59002(15) 0.40492(19) 0.23756(14) 0.0223(8) Uani 1.00 1 d .
C(18) C 0.60562(17) 0.31396(19) 0.25334(17) 0.0358(10) Uani 1.00 1 d .
C(19) C 0.51832(15) 0.4174(2) 0.23624(17) 0.0358(10) Uani 1.00 1 d .
C(20) C 0.58085(16) 0.20674(19) -0.05962(14) 0.0243(8) Uani 1.00 1 d .
C(21) C 0.51746(16) 0.17598(19) -0.06658(14) 0.0227(8) Uani 1.00 1 d .
C(22) C 0.48361(15) 0.23363(19) -0.10471(14) 0.0212(8) Uani 1.00 1 d .
C(23) C 0.52667(15) 0.29784(18) -0.12345(14) 0.0202(8) Uani 1.00 1 d .
C(24) C 0.58582(16) 0.2818(2) -0.09652(14) 0.0247(8) Uani 1.00 1 d .
C(25) C 0.63535(19) 0.1611(2) -0.03070(17) 0.0462(12) Uani 1.00 1 d .
C(26) C 0.49156(19) 0.0966(2) -0.03949(17) 0.0398(11) Uani 1.00 1 d .
C(27) C 0.41771(15) 0.2207(2) -0.12913(17) 0.0369(10) Uani 1.00 1 d .
C(28) C 0.5115(2) 0.3683(2) -0.16657(15) 0.0406(11) Uani 1.00 1 d .
C(29) C 0.64518(17) 0.3316(2) -0.10351(18) 0.0449(12) Uani 1.00 1 d .
C(30) C 0.48816(15) 0.25803(19) 0.06141(14) 0.0201(8) Uani 1.00 1 d .
C(31) C 0.52280(16) 0.20409(19) 0.09865(14) 0.0244(8) Uani 1.00 1 d .
C(32) C 0.49973(17) 0.1791(2) 0.15475(16) 0.0303(9) Uani 1.00 1 d .
C(33) C 0.44223(18) 0.2070(2) 0.17605(15) 0.0341(10) Uani 1.00 1 d .
C(34) C 0.40782(16) 0.2628(2) 0.14087(15) 0.0286(9) Uani 1.00 1 d .
C(35) C 0.43032(15) 0.28824(18) 0.08472(14) 0.0194(7) Uani 1.00 1 d .
C(36) C 0.39047(15) 0.34407(19) 0.04358(14) 0.0224(8) Uani 1.00 1 d .
C(37) C 0.33897(17) 0.2915(2) 0.01335(16) 0.0375(10) Uani 1.00 1 d .
C(38) C 0.36139(19) 0.4196(2) 0.07621(16) 0.0425(11) Uani 1.00 1 d .
H(1) H 0.6060(15) 0.3752(19) 0.1481(14) 0.033(9) Uiso 1.00 1 c .
H(2) H 0.5948(17) 0.4630(19) 0.1604(14) 0.030(10) Uiso 1.00 1 c .
H(3) H 0.4169(14) 0.3888(17) -0.0372(13) 0.016(8) Uiso 1.00 1 c .
H(4) H 0.4543(18) 0.427(2) 0.0068(16) 0.047(11) Uiso 1.00 1 c .
H(5) H 0.8406 0.4003 0.2813 0.049 Uiso 1.00 1 c R
H(6) H 0.8900 0.4492 0.2427 0.049 Uiso 1.00 1 c R
H(7) H 0.8307 0.4952 0.2681 0.049 Uiso 1.00 1 c R
H(8) H 0.7483 0.2298 0.2135 0.045 Uiso 1.00 1 c R
H(9) H 0.8143 0.2559 0.2385 0.045 Uiso 1.00 1 c R
H(10) H 0.7530 0.2918 0.2676 0.045 Uiso 1.00 1 c R
H(11) H 0.7035 0.2926 0.0568 0.049 Uiso 1.00 1 c R
H(12) H 0.7371 0.2267 0.0975 0.049 Uiso 1.00 1 c R
H(13) H 0.6761 0.2713 0.1203 0.049 Uiso 1.00 1 c R
H(14) H 0.7865 0.4952 0.0232 0.049 Uiso 1.00 1 c R
H(15) H 0.7820 0.4012 0.0051 0.049 Uiso 1.00 1 c R
H(16) H 0.7212 0.4500 0.0237 0.049 Uiso 1.00 1 c R
H(17) H 0.8639 0.5669 0.1642 0.050 Uiso 1.00 1 c R
H(18) H 0.8722 0.5426 0.0965 0.050 Uiso 1.00 1 c R
H(19) H 0.8119 0.5906 0.1174 0.050 Uiso 1.00 1 c R
H(20) H 0.7559 0.5734 0.2825 0.030 Uiso 1.00 1 c R
H(21) H 0.7164 0.6089 0.3778 0.043 Uiso 1.00 1 c R
H(22) H 0.6209 0.5527 0.4120 0.045 Uiso 1.00 1 c R
H(23) H 0.5629 0.4641 0.3486 0.040 Uiso 1.00 1 c R
H(24) H 0.6458 0.3113 0.2728 0.043 Uiso 1.00 1 c R
H(25) H 0.5739 0.2923 0.2797 0.043 Uiso 1.00 1 c R
H(26) H 0.6067 0.2815 0.2172 0.044 Uiso 1.00 1 c R
H(27) H 0.4981 0.3659 0.2261 0.044 Uiso 1.00 1 c R
H(28) H 0.5041 0.4356 0.2750 0.044 Uiso 1.00 1 c R
H(29) H 0.5080 0.4586 0.2067 0.043 Uiso 1.00 1 c R
H(30) H 0.6208 0.1093 -0.0143 0.056 Uiso 1.00 1 c R
H(31) H 0.6669 0.1504 -0.0606 0.056 Uiso 1.00 1 c R
H(32) H 0.6530 0.1945 0.0008 0.056 Uiso 1.00 1 c R
H(33) H 0.4485 0.0903 -0.0516 0.048 Uiso 1.00 1 c R
H(34) H 0.5155 0.0498 -0.0534 0.048 Uiso 1.00 1 c R
H(35) H 0.4939 0.0994 0.0035 0.048 Uiso 1.00 1 c R
H(36) H 0.4070 0.2664 -0.1549 0.045 Uiso 1.00 1 c R
H(37) H 0.4158 0.1697 -0.1515 0.045 Uiso 1.00 1 c R
H(38) H 0.3885 0.2183 -0.0963 0.045 Uiso 1.00 1 c R
H(39) H 0.5480 0.4029 -0.1711 0.049 Uiso 1.00 1 c R
H(40) H 0.4999 0.3459 -0.2049 0.049 Uiso 1.00 1 c R
H(41) H 0.4774 0.4007 -0.1508 0.049 Uiso 1.00 1 c R
H(42) H 0.6789 0.3048 -0.0823 0.054 Uiso 1.00 1 c R
H(43) H 0.6556 0.3354 -0.1453 0.054 Uiso 1.00 1 c R
H(44) H 0.6389 0.3864 -0.0875 0.054 Uiso 1.00 1 c R
H(45) H 0.5626 0.1838 0.0848 0.029 Uiso 1.00 1 c R
H(46) H 0.5243 0.1419 0.1789 0.036 Uiso 1.00 1 c R
H(47) H 0.4267 0.1889 0.2143 0.041 Uiso 1.00 1 c R
H(48) H 0.3683 0.2836 0.1553 0.034 Uiso 1.00 1 c R
H(49) H 0.3521 0.2345 0.0113 0.045 Uiso 1.00 1 c R
H(50) H 0.3009 0.2954 0.0363 0.045 Uiso 1.00 1 c R
H(51) H 0.3317 0.3122 -0.0265 0.046 Uiso 1.00 1 c R
H(52) H 0.3233 0.4357 0.0563 0.051 Uiso 1.00 1 c R
H(53) H 0.3523 0.4054 0.1171 0.051 Uiso 1.00 1 c R
H(54) H 0.3907 0.4650 0.0753 0.051 Uiso 1.00 1 c R

loop_
_atom_site_aniso_label
_atom_site_aniso_U_11
_atom_site_aniso_U_22
_atom_site_aniso_U_33
_atom_site_aniso_U_12
_atom_site_aniso_U_13
_atom_site_aniso_U_23
Ir(1) 0.01058(5) 0.01756(7) 0.01327(6) 0.00014(4) 0.00017(4) 0.00262(5)
Ir(2) 0.01664(6) 0.01688(7) 0.01059(6) 0.00067(5) -0.00043(5) -0.00031(5)
Cl(1) 0.0254(4) 0.0252(4) 0.0339(4) 0.0055(3) 0.0009(3) 0.0105(3)
Cl(2) 0.0282(4) 0.0258(4) 0.0222(4) -0.0050(3) -0.0037(3) -0.0049(3)
N(1) 0.0139(12) 0.0250(15) 0.0176(13) -0.0026(11) -0.0013(11) 0.0015(13)
N(2) 0.0209(14) 0.0197(14) 0.0122(13) 0.0017(11) 0.0033(11) 0.0021(11)
C(1) 0.0110(14) 0.0308(18) 0.0241(17) 0.0082(13) 0.0019(12) -0.0026(14)
C(2) 0.0184(16) 0.0217(16) 0.0251(17) 0.0088(12) 0.0004(13) 0.0062(13)
C(3) 0.0199(16) 0.0230(17) 0.0282(18) 0.0075(13) 0.0029(14) 0.0008(15)
C(4) 0.0176(16) 0.0313(18) 0.0182(16) 0.0070(13) 0.0058(12) 0.0004(14)
C(5) 0.0067(13) 0.0270(17) 0.0299(18) -0.0016(12) 0.0073(12) -0.0014(14)
C(6) 0.0245(19) 0.060(2) 0.036(2) 0.0114(17) -0.0087(16) -0.0071(19)
C(7) 0.027(2) 0.038(2) 0.048(2) 0.0116(16) 0.0045(17) 0.0185(19)
C(8) 0.036(2) 0.038(2) 0.047(2) 0.0058(17) -0.0053(18) -0.0156(19)
C(9) 0.043(2) 0.059(2) 0.0194(18) 0.015(2) 0.0024(16) 0.0042(17)
C(10) 0.0259(19) 0.039(2) 0.060(2) -0.0044(16) 0.0178(19) 0.011(2)
C(11) 0.0181(15) 0.0220(16) 0.0157(15) 0.0037(13) 0.0000(12) 0.0030(13)
C(12) 0.0208(16) 0.0301(18) 0.0257(18) -0.0006(14) 0.0018(14) 0.0001(15)
C(13) 0.042(2) 0.040(2) 0.0255(19) 0.0027(17) -0.0081(17) -0.0089(17)
C(14) 0.044(2) 0.049(2) 0.0202(18) 0.0048(18) 0.0056(17) -0.0062(17)
C(15) 0.030(2) 0.046(2) 0.0245(19) -0.0002(16) 0.0083(15) 0.0020(16)
C(16) 0.0208(16) 0.0303(18) 0.0122(14) 0.0011(13) 0.0010(12) 0.0046(13)
C(17) 0.0188(16) 0.0279(17) 0.0201(16) -0.0058(13) 0.0018(13) 0.0093(14)
C(18) 0.032(2) 0.034(2) 0.042(2) -0.0120(15) 0.0002(17) 0.0127(17)
C(19) 0.0158(17) 0.054(2) 0.037(2) -0.0018(16) 0.0013(15) 0.0089(18)
C(20) 0.0275(18) 0.0287(18) 0.0167(16) 0.0110(14) -0.0003(13) -0.0093(14)
C(21) 0.0284(18) 0.0213(16) 0.0184(16) -0.0008(13) 0.0025(14) -0.0069(14)
C(22) 0.0211(16) 0.0249(16) 0.0175(16) 0.0029(13) -0.0003(13) -0.0055(13)
C(23) 0.0310(18) 0.0176(15) 0.0120(14) -0.0001(13) 0.0010(13) -0.0042(13)
C(24) 0.0232(17) 0.0330(19) 0.0178(16) -0.0048(14) 0.0085(13) -0.0133(14)
C(25) 0.046(2) 0.056(2) 0.037(2) 0.023(2) -0.0089(19) -0.0161(19)
C(26) 0.064(2) 0.0202(19) 0.036(2) -0.0042(17) 0.0130(19) -0.0039(16)
C(27) 0.0200(17) 0.049(2) 0.042(2) 0.0020(16) -0.0059(16) -0.0214(19)
C(28) 0.066(2) 0.034(2) 0.0215(19) 0.0094(19) -0.0018(18) 0.0041(16)
C(29) 0.031(2) 0.059(2) 0.044(2) -0.0155(19) 0.0140(18) -0.018(2)
C(30) 0.0246(16) 0.0212(16) 0.0144(15) 0.0005(13) -0.0008(13) 0.0008(13)
C(31) 0.0292(19) 0.0234(17) 0.0205(17) 0.0070(14) 0.0003(13) 0.0011(14)
C(32) 0.037(2) 0.0330(19) 0.0213(17) 0.0057(15) -0.0029(15) 0.0105(15)
C(33) 0.047(2) 0.039(2) 0.0162(17) -0.0032(17) 0.0061(16) 0.0068(16)
C(34) 0.0268(18) 0.0355(19) 0.0234(18) 0.0043(15) 0.0081(14) 0.0043(15)
C(35) 0.0228(16) 0.0193(15) 0.0159(15) 0.0007(13) -0.0008(12) 0.0003(13)
C(36) 0.0257(17) 0.0235(17) 0.0180(16) -0.0001(13) 0.0048(13) -0.0004(13)
C(37) 0.0281(19) 0.052(2) 0.032(2) -0.0100(17) -0.0035(16) 0.0128(18)
C(38) 0.052(2) 0.045(2) 0.030(2) 0.0238(19) 0.0143(19) 0.0051(18)

loop_
_atom_type_symbol
_atom_type_description
_atom_type_scat_dispersion_real
_atom_type_scat_dispersion_imag
_atom_type_scat_source
C C 0.003 0.002
;
International Tables for Crystallography
(1992, Vol. C, Tables 4.2.6.8 and 6.1.1.4)
;
H H 0.000 0.000
;
International Tables for Crystallography
(1992, Vol. C, Table 6.1.1.4)
;
Cl Cl 0.148 0.159
;
International Tables for Crystallography
(1992, Vol. C, Tables 4.2.6.8 and 6.1.1.4)
;
Ir Ir -1.444 7.990
;
International Tables for Crystallography
(1992, Vol. C, Tables 4.2.6.8 and 6.1.1.4)
;
N N 0.006 0.003
;
International Tables for Crystallography
(1992, Vol. C, Tables 4.2.6.8 and 6.1.1.4)
;

loop_
_geom_angle_atom_site_label_1
_geom_angle_atom_site_label_2
_geom_angle_atom_site_label_3
_geom_angle
_geom_angle_publ_flag
Cl(1) Ir(1) N(1) 82.52(7) yes
Cl(1) Ir(1) C(1) 127.89(8) yes
Cl(1) Ir(1) C(2) 159.19(8) yes
Cl(1) Ir(1) C(3) 127.23(8) yes
Cl(1) Ir(1) C(4) 96.57(8) yes
Cl(1) Ir(1) C(5) 96.19(8) yes
Cl(1) Ir(1) C(11) 88.86(8) yes
N(1) Ir(1) C(1) 149.57(11) yes
N(1) Ir(1) C(2) 112.43(11) yes
N(1) Ir(1) C(3) 100.25(11) yes
N(1) Ir(1) C(4) 120.25(10) yes
N(1) Ir(1) C(5) 158.78(11) yes
N(1) Ir(1) C(11) 77.55(10) yes
C(1) Ir(1) C(2) 39.05(11) yes
C(1) Ir(1) C(3) 64.14(11) yes
C(1) Ir(1) C(4) 63.66(11) yes
C(1) Ir(1) C(5) 37.78(12) yes
C(1) Ir(1) C(11) 99.44(12) yes
C(2) Ir(1) C(3) 38.64(11) yes
C(2) Ir(1) C(4) 63.71(11) yes
C(2) Ir(1) C(5) 64.51(11) yes
C(2) Ir(1) C(11) 107.99(11) yes
C(3) Ir(1) C(4) 36.89(11) yes
C(3) Ir(1) C(5) 63.67(11) yes
C(3) Ir(1) C(11) 143.59(11) yes
C(4) Ir(1) C(5) 38.66(11) yes
C(4) Ir(1) C(11) 161.86(11) yes
C(5) Ir(1) C(11) 123.66(11) yes
Cl(2) Ir(2) N(2) 83.66(7) yes
Cl(2) Ir(2) C(20) 108.93(8) yes
Cl(2) Ir(2) C(21) 147.10(9) yes
Cl(2) Ir(2) C(22) 151.12(8) yes
Cl(2) Ir(2) C(23) 113.32(7) yes
Cl(2) Ir(2) C(24) 94.11(8) yes
Cl(2) Ir(2) C(30) 86.20(8) yes
N(2) Ir(2) C(20) 165.78(11) yes
N(2) Ir(2) C(21) 129.21(11) yes
N(2) Ir(2) C(22) 101.05(11) yes
N(2) Ir(2) C(23) 105.74(10) yes
N(2) Ir(2) C(24) 136.94(10) yes
N(2) Ir(2) C(30) 78.31(11) yes
C(20) Ir(2) C(21) 38.71(12) yes
C(20) Ir(2) C(22) 64.73(11) yes
C(20) Ir(2) C(23) 63.72(11) yes
C(20) Ir(2) C(24) 38.50(11) yes
C(20) Ir(2) C(30) 108.39(11) yes
C(21) Ir(2) C(22) 38.82(11) yes
C(21) Ir(2) C(23) 63.80(11) yes
C(21) Ir(2) C(24) 63.68(11) yes
C(21) Ir(2) C(30) 98.38(11) yes
C(22) Ir(2) C(23) 37.86(11) yes
C(22) Ir(2) C(24) 62.90(11) yes
C(22) Ir(2) C(30) 122.68(11) yes
C(23) Ir(2) C(24) 36.68(11) yes
C(23) Ir(2) C(30) 160.26(11) yes
C(24) Ir(2) C(30) 144.64(12) yes
Ir(1) N(1) C(17) 113.38(18) yes
Ir(2) N(2) C(36) 115.05(18) yes
Ir(1) C(1) C(2) 70.06(16) yes
Ir(1) C(1) C(5) 71.46(17) yes
Ir(1) C(1) C(6) 126.9(2) yes
C(2) C(1) C(5) 108.4(2) yes
C(2) C(1) C(6) 124.3(2) yes
C(5) C(1) C(6) 127.3(2) yes
Ir(1) C(2) C(1) 70.89(17) yes
Ir(1) C(2) C(3) 73.15(17) yes
Ir(1) C(2) C(7) 132.8(2) yes
C(1) C(2) C(3) 107.3(2) yes
C(1) C(2) C(7) 124.9(2) yes
C(3) C(2) C(7) 126.1(2) yes
Ir(1) C(3) C(2) 68.21(17) yes
Ir(1) C(3) C(4) 72.45(17) yes
Ir(1) C(3) C(8) 123.7(2) yes
C(2) C(3) C(4) 108.5(2) yes
C(2) C(3) C(8) 124.6(2) yes
C(4) C(3) C(8) 126.9(3) yes
Ir(1) C(4) C(3) 70.66(17) yes
Ir(1) C(4) C(5) 68.12(16) yes
Ir(1) C(4) C(9) 126.2(2) yes
C(3) C(4) C(5) 107.4(2) yes
C(3) C(4) C(9) 127.3(2) yes
C(5) C(4) C(9) 125.3(2) yes
Ir(1) C(5) C(1) 70.75(17) yes
Ir(1) C(5) C(4) 73.22(16) yes
Ir(1) C(5) C(10) 125.3(2) yes
C(1) C(5) C(4) 108.3(2) yes
C(1) C(5) C(10) 126.8(3) yes
C(4) C(5) C(10) 124.7(3) yes
Ir(1) C(11) C(12) 126.3(2) yes
Ir(1) C(11) C(16) 116.3(2) yes
C(12) C(11) C(16) 117.3(2) yes
C(11) C(12) C(13) 121.3(2) yes
C(12) C(13) C(14) 120.7(3) yes
C(13) C(14) C(15) 119.1(3) yes
C(14) C(15) C(16) 120.7(3) yes
C(11) C(16) C(15) 120.8(2) yes
C(11) C(16) C(17) 117.8(2) yes
C(15) C(16) C(17) 121.3(2) yes
N(1) C(17) C(16) 104.5(2) yes
N(1) C(17) C(18) 107.3(2) yes
N(1) C(17) C(19) 108.6(2) yes
C(16) C(17) C(18) 111.0(2) yes
C(16) C(17) C(19) 114.9(2) yes
C(18) C(17) C(19) 110.0(2) yes
Ir(2) C(20) C(21) 70.24(17) yes
Ir(2) C(20) C(24) 73.16(18) yes
Ir(2) C(20) C(25) 131.2(2) yes
C(21) C(20) C(24) 106.8(2) yes
C(21) C(20) C(25) 126.4(2) yes
C(24) C(20) C(25) 125.6(3) yes
Ir(2) C(21) C(20) 71.06(17) yes
Ir(2) C(21) C(22) 71.01(17) yes
Ir(2) C(21) C(26) 124.3(2) yes
C(20) C(21) C(22) 107.9(2) yes
C(20) C(21) C(26) 125.8(2) yes
C(22) C(21) C(26) 126.3(3) yes
Ir(2) C(22) C(21) 70.17(17) yes
Ir(2) C(22) C(23) 73.67(17) yes
Ir(2) C(22) C(27) 129.6(2) yes
C(21) C(22) C(23) 108.2(2) yes
C(21) C(22) C(27) 125.5(2) yes
C(23) C(22) C(27) 125.5(2) yes
Ir(2) C(23) C(22) 68.47(17) yes
Ir(2) C(23) C(24) 71.50(17) yes
Ir(2) C(23) C(28) 127.4(2) yes
C(22) C(23) C(24) 108.1(2) yes
C(22) C(23) C(28) 125.6(2) yes
C(24) C(23) C(28) 126.3(2) yes
Ir(2) C(24) C(20) 68.34(17) yes
Ir(2) C(24) C(23) 71.82(18) yes
Ir(2) C(24) C(29) 125.9(2) yes
C(20) C(24) C(23) 108.9(2) yes
C(20) C(24) C(29) 123.9(3) yes
C(23) C(24) C(29) 127.2(2) yes
Ir(2) C(30) C(31) 125.7(2) yes
Ir(2) C(30) C(35) 117.6(2) yes
C(31) C(30) C(35) 116.6(2) yes
C(30) C(31) C(32) 121.2(3) yes
C(31) C(32) C(33) 121.4(3) yes
C(32) C(33) C(34) 118.5(3) yes
C(33) C(34) C(35) 120.6(3) yes
C(30) C(35) C(34) 121.5(2) yes
C(30) C(35) C(36) 117.3(2) yes
C(34) C(35) C(36) 121.0(2) yes
N(2) C(36) C(35) 106.2(2) yes
N(2) C(36) C(37) 108.0(2) yes
N(2) C(36) C(38) 108.8(2) yes
C(35) C(36) C(37) 109.4(2) yes
C(35) C(36) C(38) 113.5(2) yes
C(37) C(36) C(38) 110.6(2) yes
Ir(1) N(1) H(1) 113.8(19) no
Ir(1) N(1) H(2) 109(2) no
C(17) N(1) H(1) 109.4(19) no
C(17) N(1) H(2) 106(2) no
H(1) N(1) H(2) 105(2) no
Ir(2) N(2) H(3) 110(2) no
Ir(2) N(2) H(4) 102(2) no
C(36) N(2) H(3) 115(2) no
C(36) N(2) H(4) 111(2) no
H(3) N(2) H(4) 102(2) no
C(1) C(6) H(5) 109.9(3) no
C(1) C(6) H(6) 108.9(3) no
C(1) C(6) H(7) 109.6(3) no
H(5) C(6) H(6) 109.5(4) no
H(5) C(6) H(7) 109.5(4) no
H(6) C(6) H(7) 109.5(4) no
C(2) C(7) H(8) 109.4(3) no
C(2) C(7) H(9) 109.4(3) no
C(2) C(7) H(10) 109.6(3) no
H(8) C(7) H(9) 109.5(4) no
H(8) C(7) H(10) 109.5(4) no
H(9) C(7) H(10) 109.5(4) no
C(3) C(8) H(11) 109.5(3) no
C(3) C(8) H(12) 109.4(3) no
C(3) C(8) H(13) 109.5(4) no
H(11) C(8) H(12) 109.5(4) no
H(11) C(8) H(13) 109.5(4) no
H(12) C(8) H(13) 109.5(4) no
C(4) C(9) H(14) 109.8(3) no
C(4) C(9) H(15) 109.6(3) no
C(4) C(9) H(16) 109.0(3) no
H(14) C(9) H(15) 109.5(4) no
H(14) C(9) H(16) 109.5(4) no
H(15) C(9) H(16) 109.5(4) no
C(5) C(10) H(17) 108.8(3) no
C(5) C(10) H(18) 109.9(3) no
C(5) C(10) H(19) 109.7(3) no
H(17) C(10) H(18) 109.5(4) no
H(17) C(10) H(19) 109.5(4) no
H(18) C(10) H(19) 109.5(5) no
C(11) C(12) H(20) 118.9(3) no
C(13) C(12) H(20) 119.8(3) no
C(12) C(13) H(21) 119.6(4) no
C(14) C(13) H(21) 119.7(4) no
C(13) C(14) H(22) 120.4(4) no
C(15) C(14) H(22) 120.5(4) no
C(14) C(15) H(23) 119.7(3) no
C(16) C(15) H(23) 119.6(3) no
C(17) C(18) H(24) 109.8(3) no
C(17) C(18) H(25) 109.4(3) no
C(17) C(18) H(26) 109.3(3) no
H(24) C(18) H(25) 109.5(4) no
H(24) C(18) H(26) 109.5(4) no
H(25) C(18) H(26) 109.5(4) no
C(17) C(19) H(27) 109.6(3) no
C(17) C(19) H(28) 109.6(3) no
C(17) C(19) H(29) 109.3(3) no
H(27) C(19) H(28) 109.5(4) no
H(27) C(19) H(29) 109.5(4) no
H(28) C(19) H(29) 109.5(4) no
C(20) C(25) H(30) 109.5(4) no
C(20) C(25) H(31) 109.1(4) no
C(20) C(25) H(32) 109.8(4) no
H(30) C(25) H(31) 109.5(5) no
H(30) C(25) H(32) 109.5(4) no
H(31) C(25) H(32) 109.5(5) no
C(21) C(26) H(33) 108.9(3) no
C(21) C(26) H(34) 109.7(4) no
C(21) C(26) H(35) 109.8(3) no
H(33) C(26) H(34) 109.5(4) no
H(33) C(26) H(35) 109.5(5) no
H(34) C(26) H(35) 109.5(4) no
C(22) C(27) H(36) 109.1(3) no
C(22) C(27) H(37) 109.9(3) no
C(22) C(27) H(38) 109.3(3) no
H(36) C(27) H(37) 109.5(4) no
H(36) C(27) H(38) 109.5(4) no
H(37) C(27) H(38) 109.5(4) no
C(23) C(28) H(39) 109.1(4) no
C(23) C(28) H(40) 109.8(3) no
C(23) C(28) H(41) 109.5(3) no
H(39) C(28) H(40) 109.5(4) no
H(39) C(28) H(41) 109.5(4) no
H(40) C(28) H(41) 109.5(5) no
C(24) C(29) H(42) 109.7(4) no
C(24) C(29) H(43) 109.2(3) no
C(24) C(29) H(44) 109.5(3) no
H(42) C(29) H(43) 109.5(4) no
H(42) C(29) H(44) 109.5(4) no
H(43) C(29) H(44) 109.5(5) no
C(30) C(31) H(45) 118.8(3) no
C(32) C(31) H(45) 119.9(3) no
C(31) C(32) H(46) 119.3(4) no
C(33) C(32) H(46) 119.3(4) no
C(32) C(33) H(47) 120.7(4) no
C(34) C(33) H(47) 120.7(4) no
C(33) C(34) H(48) 119.7(3) no
C(35) C(34) H(48) 119.7(3) no
C(36) C(37) H(49) 109.8(3) no
C(36) C(37) H(50) 109.4(3) no
C(36) C(37) H(51) 109.2(3) no
H(49) C(37) H(50) 109.5(4) no
H(49) C(37) H(51) 109.5(4) no
H(50) C(37) H(51) 109.5(4) no
C(36) C(38) H(52) 109.4 no
C(36) C(38) H(53) 109.9 no
C(36) C(38) H(54) 109.1 no
H(52) C(38) H(53) 109.5 no
H(52) C(38) H(54) 109.5 no
H(53) C(38) H(54) 109.5 no

loop_
_geom_bond_atom_site_label_1
_geom_bond_atom_site_label_2
_geom_bond_distance
_geom_bond_publ_flag
Ir(1) Cl(1) 2.4190(8) yes
Ir(1) N(1) 2.109(2) yes
Ir(1) C(1) 2.158(2) yes
Ir(1) C(2) 2.147(3) yes
Ir(1) C(3) 2.213(3) yes
Ir(1) C(4) 2.236(3) yes
Ir(1) C(5) 2.167(2) yes
Ir(1) C(11) 2.051(2) yes
Ir(2) Cl(2) 2.4134(8) yes
Ir(2) N(2) 2.128(2) yes
Ir(2) C(20) 2.163(3) yes
Ir(2) C(21) 2.152(3) yes
Ir(2) C(22) 2.163(3) yes
Ir(2) C(23) 2.232(3) yes
Ir(2) C(24) 2.228(3) yes
Ir(2) C(30) 2.035(3) yes
N(1) C(17) 1.523(4) yes
N(2) C(36) 1.505(4) yes
C(1) C(2) 1.439(4) yes
C(1) C(5) 1.401(4) yes
C(1) C(6) 1.498(4) yes
C(2) C(3) 1.444(4) yes
C(2) C(7) 1.501(4) yes
C(3) C(4) 1.408(4) yes
C(3) C(8) 1.481(4) yes
C(4) C(5) 1.459(4) yes
C(4) C(9) 1.495(4) yes
C(5) C(10) 1.496(4) yes
C(11) C(12) 1.396(4) yes
C(11) C(16) 1.399(4) yes
C(12) C(13) 1.388(4) yes
C(13) C(14) 1.377(5) yes
C(14) C(15) 1.378(5) yes
C(15) C(16) 1.394(4) yes
C(16) C(17) 1.504(4) yes
C(17) C(18) 1.525(4) yes
C(17) C(19) 1.523(4) yes
C(20) C(21) 1.430(4) yes
C(20) C(24) 1.449(4) yes
C(20) C(25) 1.501(5) yes
C(21) C(22) 1.434(4) yes
C(21) C(26) 1.500(4) yes
C(22) C(23) 1.427(4) yes
C(22) C(27) 1.503(4) yes
C(23) C(24) 1.403(4) yes
C(23) C(28) 1.504(4) yes
C(24) C(29) 1.488(4) yes
C(30) C(31) 1.394(4) yes
C(30) C(35) 1.407(4) yes
C(31) C(32) 1.387(4) yes
C(32) C(33) 1.372(5) yes
C(33) C(34) 1.384(4) yes
C(34) C(35) 1.386(4) yes
C(35) C(36) 1.522(4) yes
C(36) C(37) 1.523(4) yes
C(36) C(38) 1.529(4) yes
N(1) H(1) 0.97(3) no
N(1) H(2) 0.85(3) no
N(2) H(3) 0.83(3) no
N(2) H(4) 0.95(3) no
C(6) H(5) 0.950(5) no
C(6) H(6) 0.950(5) no
C(6) H(7) 0.950(5) no
C(7) H(8) 0.950(4) no
C(7) H(9) 0.950(5) no
C(7) H(10) 0.950(5) no
C(8) H(11) 0.950(5) no
C(8) H(12) 0.950(4) no
C(8) H(13) 0.950(5) no
C(9) H(14) 0.950(5) no
C(9) H(15) 0.950(5) no
C(9) H(16) 0.950(5) no
C(10) H(17) 0.950(5) no
C(10) H(18) 0.950(5) no
C(10) H(19) 0.950(4) no
C(12) H(20) 0.950(4) no
C(13) H(21) 0.950(5) no
C(14) H(22) 0.950(5) no
C(15) H(23) 0.950(5) no
C(18) H(24) 0.950(5) no
C(18) H(25) 0.950(5) no
C(18) H(26) 0.950(5) no
C(19) H(27) 0.950(5) no
C(19) H(28) 0.950(5) no
C(19) H(29) 0.950(5) no
C(25) H(30) 0.950(5) no
C(25) H(31) 0.950(5) no
C(25) H(32) 0.950(5) no
C(26) H(33) 0.950(5) no
C(26) H(34) 0.950(4) no
C(26) H(35) 0.950(5) no
C(27) H(36) 0.950(5) no
C(27) H(37) 0.950(5) no
C(27) H(38) 0.950(4) no
C(28) H(39) 0.950(5) no
C(28) H(40) 0.950(4) no
C(28) H(41) 0.950(5) no
C(29) H(42) 0.950(5) no
C(29) H(43) 0.950(5) no
C(29) H(44) 0.950(5) no
C(31) H(45) 0.950(4) no
C(32) H(46) 0.950(4) no
C(33) H(47) 0.950(4) no
C(34) H(48) 0.950(4) no
C(37) H(49) 0.950(4) no
C(37) H(50) 0.950(5) no
C(37) H(51) 0.950(4) no
C(38) H(52) 0.950 no
C(38) H(53) 0.950 no
C(38) H(54) 0.950 no

loop_
_geom_contact_atom_site_label_1
_geom_contact_atom_site_label_2
_geom_contact_distance
_geom_contact_site_symmetry_2
Ir(1) C(6) 3.284(3) .
Ir(1) C(7) 3.354(3) .
Ir(1) C(8) 3.275(3) .
Ir(1) C(9) 3.345(3) .
Ir(1) C(10) 3.269(3) .
Ir(1) C(12) 3.090(3) .
Ir(1) C(16) 2.951(3) .
Ir(1) C(17) 3.053(3) .
Ir(2) C(25) 3.347(3) .
Ir(2) C(26) 3.244(3) .
Ir(2) C(27) 3.329(3) .
Ir(2) C(28) 3.365(3) .
Ir(2) C(29) 3.326(3) .
Ir(2) C(31) 3.065(3) .
Ir(2) C(35) 2.962(3) .
Ir(2) C(36) 3.083(3) .
Cl(1) N(1) 2.995(2) .
Cl(1) C(4) 3.477(3) .
Cl(1) C(5) 3.418(3) .
Cl(1) C(10) 3.599(3) .
Cl(1) C(11) 3.140(2) .
Cl(2) N(1) 3.367(2) .
Cl(2) N(2) 3.036(2) .
Cl(2) N(2) 3.505(2) 5_665
Cl(2) C(24) 3.400(3) .
Cl(2) C(29) 3.487(3) .
Cl(2) C(30) 3.052(3) .
N(1) Cl(1) 2.995(2) .
N(1) Cl(2) 3.367(2) .
N(1) C(2) 3.538(3) .
N(1) C(3) 3.318(4) .
N(1) C(8) 3.515(4) .
N(1) C(11) 2.606(3) .
N(1) C(16) 2.394(4) .
N(1) C(18) 2.455(4) .
N(1) C(19) 2.474(4) .
N(2) Cl(2) 3.036(2) .
N(2) Cl(2) 3.505(2) 5_665
N(2) C(22) 3.313(4) .
N(2) C(23) 3.476(4) .
N(2) C(30) 2.629(4) .
N(2) C(35) 2.420(4) .
N(2) C(37) 2.450(4) .
N(2) C(38) 2.467(4) .
C(1) C(3) 2.321(4) .
C(1) C(4) 2.319(4) .
C(1) C(7) 2.607(4) .
C(1) C(10) 2.590(4) .
C(1) C(11) 3.212(4) .
C(1) C(27) 3.519(4) 6_555
C(2) N(1) 3.538(3) .
C(2) C(4) 2.315(4) .
C(2) C(5) 2.303(4) .
C(2) C(6) 2.596(4) .
C(2) C(8) 2.590(4) .
C(2) C(11) 3.396(4) .
C(2) C(27) 3.457(4) 6_555
C(3) N(1) 3.318(4) .
C(3) C(1) 2.321(4) .
C(3) C(5) 2.311(4) .
C(3) C(7) 2.626(4) .
C(3) C(9) 2.602(4) .
C(4) Cl(1) 3.477(3) .
C(4) C(1) 2.319(4) .
C(4) C(2) 2.315(4) .
C(4) C(8) 2.584(4) .
C(4) C(10) 2.618(4) .
C(5) Cl(1) 3.418(3) .
C(5) C(2) 2.303(4) .
C(5) C(3) 2.311(4) .
C(5) C(6) 2.597(4) .
C(5) C(9) 2.623(4) .
C(6) Ir(1) 3.284(3) .
C(6) C(2) 2.596(4) .
C(6) C(5) 2.597(4) .
C(6) C(7) 3.146(4) .
C(6) C(10) 3.203(5) .
C(6) C(11) 3.506(4) .
C(6) C(12) 3.348(4) .
C(7) Ir(1) 3.354(3) .
C(7) C(1) 2.607(4) .
C(7) C(3) 2.626(4) .
C(7) C(6) 3.146(4) .
C(7) C(8) 3.185(5) .
C(7) C(18) 3.599(5) .
C(8) Ir(1) 3.275(3) .
C(8) N(1) 3.515(4) .
C(8) C(2) 2.590(4) .
C(8) C(4) 2.584(4) .
C(8) C(7) 3.185(5) .
C(8) C(9) 3.203(5) .
C(9) Ir(1) 3.345(3) .
C(9) C(3) 2.602(4) .
C(9) C(5) 2.623(4) .
C(9) C(8) 3.203(5) .
C(9) C(10) 3.174(5) .
C(10) Ir(1) 3.269(3) .
C(10) Cl(1) 3.599(3) .
C(10) C(1) 2.590(4) .
C(10) C(4) 2.618(4) .
C(10) C(6) 3.203(5) .
C(10) C(9) 3.174(5) .
C(11) Cl(1) 3.140(2) .
C(11) N(1) 2.606(3) .
C(11) C(1) 3.212(4) .
C(11) C(2) 3.396(4) .
C(11) C(6) 3.506(4) .
C(11) C(13) 2.426(4) .
C(11) C(14) 2.814(4) .
C(11) C(15) 2.429(4) .
C(11) C(17) 2.486(4) .
C(11) C(18) 3.320(4) .
C(12) Ir(1) 3.090(3) .
C(12) C(6) 3.348(4) .
C(12) C(14) 2.402(4) .
C(12) C(15) 2.755(4) .
C(12) C(16) 2.387(4) .
C(13) C(11) 2.426(4) .
C(13) C(15) 2.375(5) .
C(13) C(16) 2.760(4) .
C(14) C(11) 2.814(4) .
C(14) C(12) 2.402(4) .
C(14) C(16) 2.409(4) .
C(14) C(33) 3.326(5) 7_655
C(15) C(11) 2.429(4) .
C(15) C(12) 2.755(4) .
C(15) C(13) 2.375(5) .
C(15) C(17) 2.527(4) .
C(15) C(18) 3.283(4) .
C(15) C(19) 3.017(4) .
C(16) Ir(1) 2.951(3) .
C(16) N(1) 2.394(4) .
C(16) C(12) 2.387(4) .
C(16) C(13) 2.760(4) .
C(16) C(14) 2.409(4) .
C(16) C(18) 2.496(4) .
C(16) C(19) 2.551(4) .
C(17) Ir(1) 3.053(3) .
C(17) C(11) 2.486(4) .
C(17) C(15) 2.527(4) .
C(18) N(1) 2.455(4) .
C(18) C(7) 3.599(5) .
C(18) C(11) 3.320(4) .
C(18) C(15) 3.283(4) .
C(18) C(16) 2.496(4) .
C(18) C(19) 2.496(4) .
C(19) N(1) 2.474(4) .
C(19) C(15) 3.017(4) .
C(19) C(16) 2.551(4) .
C(19) C(18) 2.496(4) .
C(20) C(22) 2.316(4) .
C(20) C(23) 2.320(4) .
C(20) C(26) 2.609(4) .
C(20) C(29) 2.592(4) .
C(20) C(30) 3.405(4) .
C(21) C(23) 2.318(4) .
C(21) C(24) 2.311(4) .
C(21) C(25) 2.616(5) .
C(21) C(27) 2.612(4) .
C(21) C(30) 3.170(4) .
C(22) N(2) 3.313(4) .
C(22) C(20) 2.316(4) .
C(22) C(24) 2.292(4) .
C(22) C(26) 2.618(4) .
C(22) C(28) 2.607(4) .
C(23) N(2) 3.476(4) .
C(23) C(20) 2.320(4) .
C(23) C(21) 2.318(4) .
C(23) C(27) 2.605(4) .
C(23) C(29) 2.590(4) .
C(24) Cl(2) 3.400(3) .
C(24) C(21) 2.311(4) .
C(24) C(22) 2.292(4) .
C(24) C(25) 2.624(5) .
C(24) C(28) 2.594(4) .
C(25) Ir(2) 3.347(3) .
C(25) C(21) 2.616(5) .
C(25) C(24) 2.624(5) .
C(25) C(26) 3.203(5) .
C(25) C(29) 3.159(5) .
C(26) Ir(2) 3.244(3) .
C(26) C(20) 2.609(4) .
C(26) C(22) 2.618(4) .
C(26) C(25) 3.203(5) .
C(26) C(26) 3.551(4) 5_655
C(26) C(27) 3.198(5) .
C(26) C(30) 3.399(4) .
C(26) C(31) 3.555(4) .
C(27) Ir(2) 3.329(3) .
C(27) C(1) 3.519(4) 6_455
C(27) C(2) 3.457(4) 6_455
C(27) C(21) 2.612(4) .
C(27) C(23) 2.605(4) .
C(27) C(26) 3.198(5) .
C(27) C(28) 3.178(5) .
C(28) Ir(2) 3.365(3) .
C(28) C(22) 2.607(4) .
C(28) C(24) 2.594(4) .
C(28) C(27) 3.178(5) .
C(28) C(29) 3.193(5) .
C(29) Ir(2) 3.326(3) .
C(29) Cl(2) 3.487(3) .
C(29) C(20) 2.592(4) .
C(29) C(23) 2.590(4) .
C(29) C(25) 3.159(5) .
C(29) C(28) 3.193(5) .
C(30) Cl(2) 3.052(3) .
C(30) N(2) 2.629(4) .
C(30) C(20) 3.405(4) .
C(30) C(21) 3.170(4) .
C(30) C(26) 3.399(4) .
C(30) C(32) 2.424(4) .
C(30) C(33) 2.826(4) .
C(30) C(34) 2.436(4) .
C(30) C(36) 2.502(4) .
C(30) C(37) 3.358(4) .
C(31) Ir(2) 3.065(3) .
C(31) C(26) 3.555(4) .
C(31) C(33) 2.407(4) .
C(31) C(34) 2.757(4) .
C(31) C(35) 2.383(4) .
C(32) C(30) 2.424(4) .
C(32) C(34) 2.369(4) .
C(32) C(35) 2.746(4) .
C(33) C(14) 3.326(5) 7_645
C(33) C(30) 2.826(4) .
C(33) C(31) 2.407(4) .
C(33) C(35) 2.406(4) .
C(34) C(30) 2.436(4) .
C(34) C(31) 2.757(4) .
C(34) C(32) 2.369(4) .
C(34) C(36) 2.531(4) .
C(34) C(37) 3.196(4) .
C(34) C(38) 3.036(4) .
C(35) Ir(2) 2.962(3) .
C(35) N(2) 2.420(4) .
C(35) C(31) 2.383(4) .
C(35) C(32) 2.746(4) .
C(35) C(33) 2.406(4) .
C(35) C(37) 2.486(4) .
C(35) C(38) 2.552(4) .
C(36) Ir(2) 3.083(3) .
C(36) C(30) 2.502(4) .
C(36) C(34) 2.531(4) .
C(37) N(2) 2.450(4) .
C(37) C(30) 3.358(4) .
C(37) C(34) 3.196(4) .
C(37) C(35) 2.486(4) .
C(37) C(38) 2.510(4) .
C(38) N(2) 2.467(4) .
C(38) C(34) 3.036(4) .
C(38) C(35) 2.552(4) .
C(38) C(37) 2.510(4) .
Ir(1) H(1) 2.65(3) .
Ir(1) H(2) 2.52(3) .
Ir(1) H(7) 3.287(3) .
Ir(1) H(10) 3.405(3) .
Ir(1) H(13) 3.239(3) .
Ir(1) H(16) 3.323(3) .
Ir(1) H(19) 3.254(3) .
Ir(1) H(20) 3.178(3) .
Ir(1) H(24) 3.453(3) .
Ir(2) H(3) 2.54(2) .
Ir(2) H(4) 2.51(3) .
Ir(2) H(32) 3.386(3) .
Ir(2) H(35) 3.224(3) .
Ir(2) H(38) 3.346(3) .
Ir(2) H(41) 3.359(3) .
Ir(2) H(44) 3.309(3) .
Ir(2) H(45) 3.149(3) .
Cl(1) H(2) 2.61(3) .
Cl(1) H(3) 2.85(3) 5_665
Cl(1) H(8) 3.380(3) 2_655
Cl(1) H(12) 3.049(3) 2_655
Cl(1) H(16) 3.340(3) .
Cl(1) H(19) 2.933(3) .
Cl(1) H(36) 2.975(3) 5_665
Cl(1) H(38) 3.500(3) 5_665
Cl(1) H(41) 3.216(4) 5_665
Cl(1) H(51) 2.847(3) 5_665
Cl(2) H(1) 2.79(3) .
Cl(2) H(2) 3.09(3) .
Cl(2) H(3) 3.59(3) .
Cl(2) H(3) 3.27(2) 5_665
Cl(2) H(4) 2.55(3) .
Cl(2) H(4) 2.82(3) 5_665
Cl(2) H(11) 3.364(3) .
Cl(2) H(16) 3.206(4) .
Cl(2) H(44) 2.920(3) .
Cl(2) H(54) 3.152 5_665
N(1) H(13) 2.956(4) .
N(1) H(24) 2.863(4) .
N(1) H(25) 3.231(4) .
N(1) H(26) 2.433(4) .
N(1) H(27) 2.878(4) .
N(1) H(28) 3.248(4) .
N(1) H(29) 2.460(4) .
N(1) H(41) 3.484(4) 5_665
N(2) H(38) 3.352(4) .
N(2) H(41) 3.360(4) .
N(2) H(49) 2.860(4) .
N(2) H(50) 3.222(4) .
N(2) H(51) 2.434(4) .
N(2) H(52) 2.872 .
N(2) H(53) 3.240 .
N(2) H(54) 2.455 .
C(1) H(5) 2.028(4) .
C(1) H(6) 2.017(4) .
C(1) H(7) 2.025(4) .
C(1) H(8) 3.357(4) .
C(1) H(9) 2.815(4) .
C(1) H(10) 2.885(4) .
C(1) H(17) 2.650(4) .
C(1) H(18) 3.176(4) .
C(1) H(19) 3.182(4) .
C(1) H(20) 3.288(4) .
C(1) H(37) 2.825(4) 6_555
C(1) H(38) 3.528(4) 6_555
C(2) H(5) 2.648(4) .
C(2) H(6) 3.183(4) .
C(2) H(7) 3.192(4) .
C(2) H(8) 2.025(4) .
C(2) H(9) 2.026(4) .
C(2) H(10) 2.028(4) .
C(2) H(11) 3.345(4) .
C(2) H(12) 2.855(4) .
C(2) H(13) 2.803(4) .
C(2) H(24) 3.343(4) .
C(2) H(36) 3.407(4) 6_555
C(2) H(37) 3.101(4) 6_555
C(2) H(38) 3.301(4) 6_555
C(3) H(1) 3.18(3) .
C(3) H(8) 2.688(4) .
C(3) H(9) 3.158(4) .
C(3) H(10) 3.265(4) .
C(3) H(11) 2.008(4) .
C(3) H(12) 2.008(4) .
C(3) H(13) 2.009(4) .
C(3) H(14) 3.344(4) .
C(3) H(15) 2.846(4) .
C(3) H(16) 2.860(4) .
C(3) H(37) 3.482(4) 6_555
C(3) H(38) 3.085(4) 6_555
C(4) H(11) 2.653(4) .
C(4) H(12) 3.159(4) .
C(4) H(13) 3.185(4) .
C(4) H(14) 2.025(4) .
C(4) H(15) 2.022(4) .
C(4) H(16) 2.015(4) .
C(4) H(17) 3.366(4) .
C(4) H(18) 2.839(4) .
C(4) H(19) 2.884(4) .
C(4) H(37) 3.502(4) 6_555
C(4) H(38) 3.231(4) 6_555
C(5) H(5) 3.340(4) .
C(5) H(6) 2.826(4) .
C(5) H(7) 2.872(4) .
C(5) H(14) 2.676(4) .
C(5) H(15) 3.228(4) .
C(5) H(16) 3.198(4) .
C(5) H(17) 2.014(4) .
C(5) H(18) 2.026(4) .
C(5) H(19) 2.024(4) .
C(5) H(37) 3.135(4) 6_555
C(5) H(38) 3.531(4) 6_555
C(6) H(9) 3.078(4) .
C(6) H(10) 3.131(4) .
C(6) H(17) 2.782(5) .
C(6) H(20) 2.886(4) .
C(6) H(27) 3.465(4) 8_555
C(6) H(28) 3.381(4) 8_555
C(6) H(29) 3.535(4) 8_555
C(6) H(37) 3.213(5) 6_555
C(6) H(48) 3.298(4) 8_555
C(6) H(53) 2.950 8_555
C(7) H(5) 2.708(4) .
C(7) H(12) 3.120(5) .
C(7) H(13) 3.166(5) .
C(7) H(20) 3.449(4) 2_645
C(7) H(24) 2.880(5) .
C(7) H(26) 3.499(5) .
C(7) H(36) 3.358(4) 6_555
C(7) H(48) 3.232(4) 8_555
C(8) H(1) 2.97(3) .
C(8) H(8) 2.768(5) .
C(8) H(15) 3.169(5) .
C(8) H(16) 3.187(5) .
C(8) H(19) 3.063(4) 2_645
C(8) H(26) 3.475(5) .
C(8) H(32) 2.819(5) .
C(8) H(45) 3.532(4) .
C(8) H(51) 3.264(5) 6_555
C(9) H(11) 2.792(5) .
C(9) H(18) 3.102(5) .
C(9) H(19) 3.171(5) .
C(9) H(21) 3.501(4) 4_664
C(9) H(22) 3.553(5) 4_664
C(9) H(49) 3.497(5) 6_555
C(9) H(52) 3.299 5_665
C(10) H(6) 3.145(5) .
C(10) H(7) 3.205(5) .
C(10) H(12) 3.351(4) 2_655
C(10) H(13) 3.559(4) 2_655
C(10) H(14) 2.741(5) .
C(10) H(30) 3.380(5) 2_655
C(10) H(33) 3.579(5) 6_555
C(10) H(45) 3.083(4) 2_655
C(10) H(46) 3.360(5) 2_655
C(11) H(1) 3.49(3) .
C(11) H(2) 2.90(3) .
C(11) H(7) 3.091(4) .
C(11) H(10) 3.543(4) .
C(11) H(20) 2.033(4) .
C(11) H(21) 3.278(4) .
C(11) H(23) 3.281(4) .
C(11) H(24) 3.046(4) .
C(12) H(5) 3.545(4) .
C(12) H(7) 2.624(4) .
C(12) H(8) 3.471(4) 2_655
C(12) H(9) 3.575(4) 2_655
C(12) H(21) 2.032(4) .
C(12) H(22) 3.260(4) .
C(12) H(43) 3.495(4) 4_665
C(13) H(15) 3.430(4) 4_665
C(13) H(20) 2.034(4) .
C(13) H(22) 2.029(5) .
C(13) H(23) 3.233(5) .
C(13) H(43) 3.513(5) 4_665
C(13) H(47) 3.469(5) 7_655
C(14) H(15) 3.517(5) 4_665
C(14) H(20) 3.255(4) .
C(14) H(21) 2.024(5) .
C(14) H(23) 2.024(5) .
C(14) H(30) 3.444(5) 3_555
C(14) H(31) 3.412(5) 3_555
C(14) H(34) 3.334(5) 3_555
C(14) H(47) 3.340(4) 7_655
C(15) H(21) 3.234(5) .
C(15) H(22) 2.032(4) .
C(15) H(24) 3.237(4) .
C(15) H(25) 3.373(4) .
C(15) H(28) 2.589(4) .
C(15) H(29) 3.491(4) .
C(15) H(31) 3.440(5) 3_555
C(15) H(34) 3.113(5) 3_555
C(15) H(47) 3.462(4) 7_655
C(16) H(1) 3.23(3) .
C(16) H(2) 2.67(3) .
C(16) H(20) 3.246(4) .
C(16) H(22) 3.269(4) .
C(16) H(23) 2.039(4) .
C(16) H(24) 2.483(4) .
C(16) H(25) 2.952(4) .
C(16) H(26) 3.235(4) .
C(16) H(27) 3.313(4) .
C(16) H(28) 2.598(4) .
C(16) H(29) 2.933(4) .
C(17) H(1) 2.06(3) .
C(17) H(2) 1.94(3) .
C(17) H(23) 2.685(4) .
C(17) H(24) 2.051(4) .
C(17) H(25) 2.047(4) .
C(17) H(26) 2.045(4) .
C(17) H(27) 2.047(4) .
C(17) H(28) 2.047(4) .
C(17) H(29) 2.044(4) .
C(18) H(1) 2.52(3) .
C(18) H(2) 3.14(3) .
C(18) H(8) 3.405(4) .
C(18) H(10) 3.138(5) .
C(18) H(13) 3.356(5) .
C(18) H(23) 3.306(4) .
C(18) H(27) 2.483(4) .
C(18) H(28) 2.924(4) .
C(18) H(29) 3.253(4) .
C(18) H(40) 3.505(5) 3_555
C(18) H(43) 3.427(5) 3_555
C(19) H(1) 2.76(3) .
C(19) H(2) 2.43(3) .
C(19) H(6) 2.788(4) 8_455
C(19) H(23) 2.751(4) .
C(19) H(24) 3.273(4) .
C(19) H(25) 2.500(4) .
C(19) H(26) 2.884(4) .
C(19) H(37) 3.564(4) 3_555
C(19) H(39) 3.492(5) 5_665
C(19) H(41) 3.454(5) 5_665
C(20) H(23) 3.410(4) 3_554
C(20) H(25) 3.546(4) 3_554
C(20) H(30) 2.027(5) .
C(20) H(31) 2.021(5) .
C(20) H(32) 2.030(5) .
C(20) H(33) 3.351(4) .
C(20) H(34) 2.854(4) .
C(20) H(35) 2.865(4) .
C(20) H(42) 2.635(4) .
C(20) H(43) 3.200(4) .
C(20) H(44) 3.170(4) .
C(20) H(45) 3.227(4) .
C(21) H(23) 3.062(4) 3_554
C(21) H(30) 2.681(5) .
C(21) H(31) 3.175(5) .
C(21) H(32) 3.231(5) .
C(21) H(33) 2.019(4) .
C(21) H(34) 2.029(4) .
C(21) H(35) 2.029(4) .
C(21) H(36) 3.357(4) .
C(21) H(37) 2.845(4) .
C(21) H(38) 2.874(4) .
C(21) H(45) 3.472(4) .
C(22) H(3) 3.21(2) .
C(22) H(25) 3.206(4) 3_554
C(22) H(33) 2.669(4) .
C(22) H(34) 3.207(4) .
C(22) H(35) 3.209(4) .
C(22) H(36) 2.024(4) .
C(22) H(37) 2.033(4) .
C(22) H(38) 2.026(4) .
C(22) H(39) 3.352(4) .
C(22) H(40) 2.863(4) .
C(22) H(41) 2.850(4) .
C(23) H(3) 3.32(3) .
C(23) H(25) 2.758(4) 3_554
C(23) H(36) 2.660(4) .
C(23) H(37) 3.160(4) .
C(23) H(38) 3.229(4) .
C(23) H(39) 2.025(4) .
C(23) H(40) 2.033(4) .
C(23) H(41) 2.030(4) .
C(23) H(42) 3.332(4) .
C(23) H(43) 2.822(4) .
C(23) H(44) 2.863(4) .
C(24) H(24) 3.476(4) 3_554
C(24) H(25) 2.984(4) 3_554
C(24) H(30) 3.370(5) .
C(24) H(31) 2.813(5) .
C(24) H(32) 2.921(5) .
C(24) H(39) 2.656(4) .
C(24) H(40) 3.168(4) .
C(24) H(41) 3.198(5) .
C(24) H(42) 2.018(4) .
C(24) H(43) 2.012(4) .
C(24) H(44) 2.015(4) .
C(25) H(11) 3.188(5) .
C(25) H(14) 3.330(5) 2_645
C(25) H(18) 3.383(5) 2_645
C(25) H(34) 3.123(5) .
C(25) H(35) 3.226(5) .
C(25) H(42) 2.714(5) .
C(25) H(45) 2.992(4) .
C(25) H(50) 3.556(5) 6_555
C(26) H(18) 3.579(5) 6_455
C(26) H(23) 3.045(5) 3_554
C(26) H(30) 2.785(5) .
C(26) H(34) 3.107(4) 5_655
C(26) H(35) 3.234(4) 5_655
C(26) H(37) 3.162(5) .
C(26) H(38) 3.167(4) .
C(26) H(45) 3.416(4) .
C(27) H(3) 3.36(2) .
C(27) H(9) 3.270(5) 6_455
C(27) H(33) 2.767(4) .
C(27) H(40) 3.124(5) .
C(27) H(41) 3.165(5) .
C(27) H(49) 3.397(5) .
C(27) H(51) 3.243(4) .
C(28) H(2) 3.50(3) 5_665
C(28) H(3) 3.49(3) .
C(28) H(25) 3.108(4) 3_554
C(28) H(29) 2.922(5) 5_665
C(28) H(36) 2.745(5) .
C(28) H(43) 3.114(5) .
C(28) H(44) 3.211(5) .
C(28) H(46) 3.420(4) 3_554
C(28) H(47) 3.304(4) 3_554
C(29) H(20) 3.599(4) 4_664
C(29) H(21) 3.092(5) 4_664
C(29) H(24) 3.549(5) 3_554
C(29) H(25) 3.574(5) 3_554
C(29) H(31) 3.069(5) .
C(29) H(32) 3.174(5) .
C(29) H(39) 2.774(5) .
C(29) H(54) 3.383 5_665
C(30) H(3) 3.36(2) .
C(30) H(4) 3.03(3) .
C(30) H(35) 2.831(4) .
C(30) H(45) 2.030(4) .
C(30) H(46) 3.273(4) .
C(30) H(48) 3.289(4) .
C(30) H(49) 3.094(4) .
C(31) H(1) 3.42(3) .
C(31) H(13) 3.433(4) .
C(31) H(17) 3.543(4) 2_645
C(31) H(18) 3.391(4) 2_645
C(31) H(26) 3.387(4) .
C(31) H(30) 3.569(5) .
C(31) H(32) 3.492(5) .
C(31) H(35) 2.747(4) .
C(31) H(46) 2.029(4) .
C(31) H(47) 3.265(4) .
C(32) H(17) 3.388(4) 2_645
C(32) H(22) 3.558(5) 7_645
C(32) H(26) 3.103(4) .
C(32) H(27) 3.364(4) .
C(32) H(35) 3.569(5) .
C(32) H(40) 3.119(4) 3_555
C(32) H(45) 2.035(4) .
C(32) H(47) 2.029(5) .
C(32) H(48) 3.229(4) .
C(33) H(9) 3.379(5) 8_455
C(33) H(22) 3.400(4) 7_645
C(33) H(27) 3.001(4) .
C(33) H(40) 3.011(4) 3_555
C(33) H(45) 3.258(4) .
C(33) H(46) 2.016(5) .
C(33) H(48) 2.030(4) .
C(34) H(5) 3.121(4) 8_455
C(34) H(9) 3.312(4) 8_455
C(34) H(22) 3.592(4) 7_645
C(34) H(27) 3.138(4) .
C(34) H(46) 3.228(4) .
C(34) H(47) 2.040(4) .
C(34) H(49) 3.121(4) .
C(34) H(50) 3.265(4) .
C(34) H(53) 2.606 .
C(34) H(54) 3.546 .
C(35) H(3) 3.14(2) .
C(35) H(4) 2.84(3) .
C(35) H(45) 3.245(4) .
C(35) H(47) 3.267(4) .
C(35) H(48) 2.032(4) .
C(35) H(49) 2.464(4) .
C(35) H(50) 2.930(4) .
C(35) H(51) 3.235(4) .
C(35) H(52) 3.314 .
C(35) H(53) 2.586 .
C(35) H(54) 2.941 .
C(36) H(3) 2.00(3) .
C(36) H(4) 2.05(3) .
C(36) H(48) 2.684(4) .
C(36) H(49) 2.050(4) .
C(36) H(50) 2.046(4) .
C(36) H(51) 2.043(4) .
C(36) H(52) 2.051 .
C(36) H(53) 2.056 .
C(36) H(54) 2.047 .
C(37) H(3) 2.52(2) .
C(37) H(4) 3.25(3) .
C(37) H(11) 3.510(5) 6_455
C(37) H(12) 3.266(5) 6_455
C(37) H(15) 3.319(5) 6_455
C(37) H(38) 2.880(5) .
C(37) H(48) 3.191(4) .
C(37) H(52) 2.504 .
C(37) H(53) 2.932 .
C(37) H(54) 3.267 .
C(38) H(3) 2.80(3) .
C(38) H(4) 2.49(3) .
C(38) H(5) 3.187(5) 8_455
C(38) H(16) 3.491(5) 5_665
C(38) H(44) 3.098(5) 5_665
C(38) H(48) 2.783(4) .
C(38) H(49) 3.282(4) .
C(38) H(50) 2.511(5) .
C(38) H(51) 2.905(4) .
H(1) Ir(1) 2.65(3) .
H(1) Cl(2) 2.79(3) .
H(1) C(3) 3.18(3) .
H(1) C(8) 2.97(3) .
H(1) C(11) 3.49(3) .
H(1) C(16) 3.23(3) .
H(1) C(17) 2.06(3) .
H(1) C(18) 2.52(3) .
H(1) C(19) 2.76(3) .
H(1) C(31) 3.42(3) .
H(1) H(2) 1.44(4) .
H(1) H(11) 3.16(3) .
H(1) H(13) 2.30(3) .
H(1) H(24) 3.05(3) .
H(1) H(25) 3.26(3) .
H(1) H(26) 2.13(3) .
H(1) H(27) 2.85(3) .
H(1) H(29) 2.77(3) .
H(1) H(45) 3.47(3) .
H(2) Ir(1) 2.52(3) .
H(2) Cl(1) 2.61(3) .
H(2) Cl(2) 3.09(3) .
H(2) C(11) 2.90(3) .
H(2) C(16) 2.67(3) .
H(2) C(17) 1.94(3) .
H(2) C(18) 3.14(3) .
H(2) C(19) 2.43(3) .
H(2) C(28) 3.50(3) 5_665
H(2) H(1) 1.44(4) .
H(2) H(26) 3.16(3) .
H(2) H(27) 2.94(3) .
H(2) H(28) 3.20(3) .
H(2) H(29) 2.09(3) .
H(2) H(41) 2.66(3) 5_665
H(3) Ir(2) 2.54(2) .
H(3) Cl(1) 2.85(3) 5_665
H(3) Cl(2) 3.59(3) .
H(3) Cl(2) 3.27(2) 5_665
H(3) C(22) 3.21(2) .
H(3) C(23) 3.32(3) .
H(3) C(27) 3.36(2) .
H(3) C(28) 3.49(3) .
H(3) C(30) 3.36(2) .
H(3) C(35) 3.14(2) .
H(3) C(36) 2.00(3) .
H(3) C(37) 2.52(2) .
H(3) C(38) 2.80(3) .
H(3) H(4) 1.39(4) .
H(3) H(36) 3.25(2) .
H(3) H(38) 3.07(2) .
H(3) H(41) 2.82(3) .
H(3) H(49) 3.01(2) .
H(3) H(50) 3.29(3) .
H(3) H(51) 2.18(3) .
H(3) H(52) 2.948 .
H(3) H(54) 2.815 .
H(4) Ir(2) 2.51(3) .
H(4) Cl(2) 2.55(3) .
H(4) Cl(2) 2.82(3) 5_665
H(4) C(30) 3.03(3) .
H(4) C(35) 2.84(3) .
H(4) C(36) 2.05(3) .
H(4) C(37) 3.25(3) .
H(4) C(38) 2.49(3) .
H(4) H(3) 1.39(4) .
H(4) H(4) 3.04(5) 5_665
H(4) H(41) 3.53(3) .
H(4) H(51) 3.24(3) .
H(4) H(52) 2.969 .
H(4) H(53) 3.263 .
H(4) H(54) 2.108 .
H(5) C(1) 2.028(4) .
H(5) C(2) 2.648(4) .
H(5) C(5) 3.340(4) .
H(5) C(7) 2.708(4) .
H(5) C(12) 3.545(4) .
H(5) C(34) 3.121(4) 8_555
H(5) C(38) 3.187(5) 8_555
H(5) H(6) 1.552(5) .
H(5) H(7) 1.551(4) .
H(5) H(9) 2.547(4) .
H(5) H(10) 2.546(4) .
H(5) H(20) 3.282(4) .
H(5) H(27) 3.366(4) 8_555
H(5) H(37) 3.454(5) 6_555
H(5) H(48) 2.398(4) 8_555
H(5) H(53) 2.255 8_555
H(5) H(54) 3.489 8_555
H(6) C(1) 2.017(4) .
H(6) C(2) 3.183(4) .
H(6) C(5) 2.826(4) .
H(6) C(10) 3.145(5) .
H(6) C(19) 2.788(4) 8_555
H(6) H(5) 1.552(5) .
H(6) H(7) 1.551(5) .
H(6) H(9) 3.467(4) .
H(6) H(17) 2.609(5) .
H(6) H(18) 3.569(5) .
H(6) H(20) 3.557(4) .
H(6) H(27) 2.723(4) 8_555
H(6) H(28) 2.443(4) 8_555
H(6) H(29) 2.728(4) 8_555
H(6) H(37) 2.814(5) 6_555
H(6) H(39) 3.296(5) 4_665
H(6) H(48) 3.495(4) 8_555
H(6) H(53) 3.266 8_555
H(7) Ir(1) 3.287(3) .
H(7) C(1) 2.025(4) .
H(7) C(2) 3.192(4) .
H(7) C(5) 2.872(4) .
H(7) C(10) 3.205(5) .
H(7) C(11) 3.091(4) .
H(7) C(12) 2.624(4) .
H(7) H(5) 1.551(4) .
H(7) H(6) 1.551(5) .
H(7) H(17) 2.652(5) .
H(7) H(20) 2.033(4) .
H(7) H(39) 3.311(5) 4_665
H(7) H(43) 3.317(5) 4_665
H(7) H(53) 2.942 8_555
H(8) Cl(1) 3.380(3) 2_645
H(8) C(1) 3.357(4) .
H(8) C(2) 2.025(4) .
H(8) C(3) 2.688(4) .
H(8) C(8) 2.768(5) .
H(8) C(12) 3.471(4) 2_645
H(8) C(18) 3.405(4) .
H(8) H(9) 1.551(5) .
H(8) H(10) 1.551(5) .
H(8) H(12) 2.567(5) .
H(8) H(13) 2.640(5) .
H(8) H(19) 3.317(5) 2_645
H(8) H(20) 2.919(4) 2_645
H(8) H(24) 2.838(5) .
H(8) H(26) 3.094(5) .
H(8) H(36) 3.584(4) 6_555
H(9) C(1) 2.815(4) .
H(9) C(2) 2.026(4) .
H(9) C(3) 3.158(4) .
H(9) C(6) 3.078(4) .
H(9) C(12) 3.575(4) 2_645
H(9) C(27) 3.270(5) 6_555
H(9) C(33) 3.379(5) 8_555
H(9) C(34) 3.312(4) 8_555
H(9) H(5) 2.547(4) .
H(9) H(6) 3.467(4) .
H(9) H(8) 1.551(5) .
H(9) H(10) 1.551(5) .
H(9) H(12) 3.537(5) .
H(9) H(20) 3.400(4) 2_645
H(9) H(36) 2.708(5) 6_555
H(9) H(37) 3.107(4) 6_555
H(9) H(38) 3.525(5) 6_555
H(9) H(47) 2.796(5) 8_555
H(9) H(48) 2.642(4) 8_555
H(10) Ir(1) 3.405(3) .
H(10) C(1) 2.885(4) .
H(10) C(2) 2.028(4) .
H(10) C(3) 3.265(4) .
H(10) C(6) 3.131(4) .
H(10) C(11) 3.543(4) .
H(10) C(18) 3.138(5) .
H(10) H(5) 2.546(4) .
H(10) H(8) 1.551(5) .
H(10) H(9) 1.551(5) .
H(10) H(20) 3.498(4) 2_645
H(10) H(24) 2.281(5) .
H(10) H(26) 3.277(5) .
H(10) H(43) 3.463(5) 3_555
H(10) H(48) 2.969(4) 8_555
H(11) Cl(2) 3.364(3) .
H(11) C(2) 3.345(4) .
H(11) C(3) 2.008(4) .
H(11) C(4) 2.653(4) .
H(11) C(9) 2.792(5) .
H(11) C(25) 3.188(5) .
H(11) C(37) 3.510(5) 6_555
H(11) H(1) 3.16(3) .
H(11) H(12) 1.551(5) .
H(11) H(13) 1.551(5) .
H(11) H(15) 2.649(5) .
H(11) H(16) 2.635(5) .
H(11) H(19) 3.496(4) 2_645
H(11) H(31) 3.523(5) .
H(11) H(32) 2.257(5) .
H(11) H(42) 3.117(5) .
H(11) H(45) 3.490(4) .
H(11) H(49) 3.496(5) 6_555
H(11) H(50) 3.221(5) 6_555
H(11) H(51) 3.244(5) 6_555
H(12) Cl(1) 3.049(3) 2_645
H(12) C(2) 2.855(4) .
H(12) C(3) 2.008(4) .
H(12) C(4) 3.159(4) .
H(12) C(7) 3.120(5) .
H(12) C(10) 3.351(4) 2_645
H(12) C(37) 3.266(5) 6_555
H(12) H(8) 2.567(5) .
H(12) H(9) 3.537(5) .
H(12) H(11) 1.551(5) .
H(12) H(13) 1.551(5) .
H(12) H(15) 3.573(5) .
H(12) H(19) 2.438(4) 2_645
H(12) H(32) 2.819(5) .
H(12) H(38) 3.307(4) 6_555
H(12) H(49) 3.465(5) 6_555
H(12) H(50) 3.261(5) 6_555
H(12) H(51) 2.610(5) 6_555
H(13) Ir(1) 3.239(3) .
H(13) N(1) 2.956(4) .
H(13) C(2) 2.803(4) .
H(13) C(3) 2.009(4) .
H(13) C(4) 3.185(4) .
H(13) C(7) 3.166(5) .
H(13) C(10) 3.559(4) 2_645
H(13) C(18) 3.356(5) .
H(13) C(31) 3.433(4) .
H(13) H(1) 2.30(3) .
H(13) H(8) 2.640(5) .
H(13) H(11) 1.551(5) .
H(13) H(12) 1.551(5) .
H(13) H(17) 3.498(4) 2_645
H(13) H(19) 2.889(4) 2_645
H(13) H(24) 3.482(5) .
H(13) H(26) 2.592(5) .
H(13) H(32) 2.945(5) .
H(13) H(45) 2.874(4) .
H(14) C(3) 3.344(4) .
H(14) C(4) 2.025(4) .
H(14) C(5) 2.676(4) .
H(14) C(10) 2.741(5) .
H(14) C(25) 3.330(5) 2_655
H(14) H(15) 1.551(5) .
H(14) H(16) 1.551(5) .
H(14) H(18) 2.537(5) .
H(14) H(19) 2.627(5) .
H(14) H(22) 3.225(5) 4_664
H(14) H(30) 2.792(5) 2_655
H(14) H(31) 3.236(5) 2_655
H(14) H(32) 3.453(5) 2_655
H(14) H(52) 3.102 5_665
H(15) C(3) 2.846(4) .
H(15) C(4) 2.022(4) .
H(15) C(5) 3.228(4) .
H(15) C(8) 3.169(5) .
H(15) C(13) 3.430(4) 4_664
H(15) C(14) 3.517(5) 4_664
H(15) C(37) 3.319(5) 6_555
H(15) H(11) 2.649(5) .
H(15) H(12) 3.573(5) .
H(15) H(14) 1.551(5) .
H(15) H(16) 1.551(5) .
H(15) H(18) 3.568(5) .
H(15) H(21) 2.812(4) 4_664
H(15) H(22) 2.989(5) 4_664
H(15) H(38) 3.563(5) 6_555
H(15) H(42) 3.284(5) .
H(15) H(49) 2.640(5) 6_555
H(15) H(50) 3.284(5) 6_555
H(15) H(51) 3.586(5) 6_555
H(16) Ir(1) 3.323(3) .
H(16) Cl(1) 3.340(3) .
H(16) Cl(2) 3.206(4) .
H(16) C(3) 2.860(4) .
H(16) C(4) 2.015(4) .
H(16) C(5) 3.198(4) .
H(16) C(8) 3.187(5) .
H(16) C(38) 3.491(5) 5_665
H(16) H(11) 2.635(5) .
H(16) H(14) 1.551(5) .
H(16) H(15) 1.551(5) .
H(16) H(19) 3.594(5) .
H(16) H(21) 3.598(4) 4_664
H(16) H(42) 3.405(5) .
H(16) H(44) 3.169(5) .
H(16) H(52) 2.702 5_665
H(16) H(54) 3.486 5_665
H(17) C(1) 2.650(4) .
H(17) C(4) 3.366(4) .
H(17) C(5) 2.014(4) .
H(17) C(6) 2.782(5) .
H(17) C(31) 3.543(4) 2_655
H(17) C(32) 3.388(4) 2_655
H(17) H(6) 2.609(5) .
H(17) H(7) 2.652(5) .
H(17) H(13) 3.498(4) 2_655
H(17) H(18) 1.551(5) .
H(17) H(19) 1.552(5) .
H(17) H(20) 3.462(5) .
H(17) H(45) 2.987(4) 2_655
H(17) H(46) 2.660(4) 2_655
H(18) C(1) 3.176(4) .
H(18) C(4) 2.839(4) .
H(18) C(5) 2.026(4) .
H(18) C(9) 3.102(5) .
H(18) C(25) 3.383(5) 2_655
H(18) C(26) 3.579(5) 6_555
H(18) C(31) 3.391(4) 2_655
H(18) H(6) 3.569(5) .
H(18) H(14) 2.537(5) .
H(18) H(15) 3.568(5) .
H(18) H(17) 1.551(5) .
H(18) H(19) 1.551(5) .
H(18) H(30) 2.668(5) 2_655
H(18) H(32) 3.252(5) 2_655
H(18) H(33) 2.835(4) 6_555
H(18) H(34) 3.490(5) 6_555
H(18) H(45) 2.646(4) 2_655
H(18) H(46) 3.249(5) 2_655
H(19) Ir(1) 3.254(3) .
H(19) Cl(1) 2.933(3) .
H(19) C(1) 3.182(4) .
H(19) C(4) 2.884(4) .
H(19) C(5) 2.024(4) .
H(19) C(8) 3.063(4) 2_655
H(19) C(9) 3.171(5) .
H(19) H(8) 3.317(5) 2_655
H(19) H(11) 3.496(4) 2_655
H(19) H(12) 2.438(4) 2_655
H(19) H(13) 2.889(4) 2_655
H(19) H(14) 2.627(5) .
H(19) H(16) 3.594(5) .
H(19) H(17) 1.552(5) .
H(19) H(18) 1.551(5) .
H(19) H(30) 3.245(5) 2_655
H(19) H(32) 3.144(5) 2_655
H(19) H(45) 3.114(4) 2_655
H(20) Ir(1) 3.178(3) .
H(20) C(1) 3.288(4) .
H(20) C(6) 2.886(4) .
H(20) C(7) 3.449(4) 2_655
H(20) C(11) 2.033(4) .
H(20) C(13) 2.034(4) .
H(20) C(14) 3.255(4) .
H(20) C(16) 3.246(4) .
H(20) C(29) 3.599(4) 4_665
H(20) H(5) 3.282(4) .
H(20) H(6) 3.557(4) .
H(20) H(7) 2.033(4) .
H(20) H(8) 2.919(4) 2_655
H(20) H(9) 3.400(4) 2_655
H(20) H(10) 3.498(4) 2_655
H(20) H(17) 3.462(5) .
H(20) H(21) 2.329(4) .
H(20) H(43) 2.849(4) 4_665
H(21) C(9) 3.501(4) 4_665
H(21) C(11) 3.278(4) .
H(21) C(12) 2.032(4) .
H(21) C(14) 2.024(5) .
H(21) C(15) 3.234(5) .
H(21) C(29) 3.092(5) 4_665
H(21) H(15) 2.812(4) 4_665
H(21) H(16) 3.598(4) 4_665
H(21) H(20) 2.329(4) .
H(21) H(22) 2.328(5) .
H(21) H(42) 2.743(5) 4_665
H(21) H(43) 2.882(5) 4_665
H(21) H(44) 3.142(5) 4_665
H(21) H(48) 3.383(4) 7_655
H(21) H(49) 3.472(5) 7_655
H(21) H(50) 3.541(4) 7_655
H(22) C(9) 3.553(5) 4_665
H(22) C(12) 3.260(4) .
H(22) C(13) 2.029(5) .
H(22) C(15) 2.032(4) .
H(22) C(16) 3.269(4) .
H(22) C(32) 3.558(5) 7_655
H(22) C(33) 3.400(4) 7_655
H(22) C(34) 3.592(4) 7_655
H(22) H(14) 3.225(5) 4_665
H(22) H(15) 2.989(5) 4_665
H(22) H(21) 2.328(5) .
H(22) H(23) 2.331(5) .
H(22) H(30) 3.047(5) 3_555
H(22) H(31) 3.428(5) 3_555
H(22) H(33) 3.458(5) 7_655
H(22) H(34) 2.857(5) 3_555
H(22) H(35) 3.140(5) 7_655
H(22) H(49) 3.399(4) 7_655
H(23) C(11) 3.281(4) .
H(23) C(13) 3.233(5) .
H(23) C(14) 2.024(5) .
H(23) C(16) 2.039(4) .
H(23) C(17) 2.685(4) .
H(23) C(18) 3.306(4) .
H(23) C(19) 2.751(4) .
H(23) C(20) 3.410(4) 3_555
H(23) C(21) 3.062(4) 3_555
H(23) C(26) 3.045(5) 3_555
H(23) H(22) 2.331(5) .
H(23) H(24) 3.429(4) .
H(23) H(25) 3.136(4) .
H(23) H(27) 3.404(4) .
H(23) H(28) 2.091(4) .
H(23) H(29) 3.337(4) .
H(23) H(30) 3.461(5) 3_555
H(23) H(31) 3.482(5) 3_555
H(23) H(33) 3.374(5) 3_555
H(23) H(34) 2.388(5) 3_555
H(23) H(46) 3.427(4) 7_655
H(24) Ir(1) 3.453(3) .
H(24) N(1) 2.863(4) .
H(24) C(2) 3.343(4) .
H(24) C(7) 2.880(5) .
H(24) C(11) 3.046(4) .
H(24) C(15) 3.237(4) .
H(24) C(16) 2.483(4) .
H(24) C(17) 2.051(4) .
H(24) C(19) 3.273(4) .
H(24) C(24) 3.476(4) 3_555
H(24) C(29) 3.549(5) 3_555
H(24) H(1) 3.05(3) .
H(24) H(8) 2.838(5) .
H(24) H(10) 2.281(5) .
H(24) H(13) 3.482(5) .
H(24) H(23) 3.429(4) .
H(24) H(25) 1.551(5) .
H(24) H(26) 1.551(5) .
H(24) H(27) 3.388(4) .
H(24) H(28) 3.581(4) .
H(24) H(43) 2.957(5) 3_555
H(25) N(1) 3.231(4) .
H(25) C(15) 3.373(4) .
H(25) C(16) 2.952(4) .
H(25) C(17) 2.047(4) .
H(25) C(19) 2.500(4) .
H(25) C(20) 3.546(4) 3_555
H(25) C(22) 3.206(4) 3_555
H(25) C(23) 2.758(4) 3_555
H(25) C(24) 2.984(4) 3_555
H(25) C(28) 3.108(4) 3_555
H(25) C(29) 3.574(5) 3_555
H(25) H(1) 3.26(3) .
H(25) H(23) 3.136(4) .
H(25) H(24) 1.551(5) .
H(25) H(26) 1.551(5) .
H(25) H(27) 2.304(4) .
H(25) H(28) 2.715(4) .
H(25) H(29) 3.394(4) .
H(25) H(39) 3.337(4) 3_555
H(25) H(40) 2.718(4) 3_555
H(25) H(43) 3.134(5) 3_555
H(25) H(46) 3.429(4) .
H(26) N(1) 2.433(4) .
H(26) C(7) 3.499(5) .
H(26) C(8) 3.475(5) .
H(26) C(16) 3.235(4) .
H(26) C(17) 2.045(4) .
H(26) C(19) 2.884(4) .
H(26) C(31) 3.387(4) .
H(26) C(32) 3.103(4) .
H(26) H(1) 2.13(3) .
H(26) H(2) 3.16(3) .
H(26) H(8) 3.094(5) .
H(26) H(10) 3.277(5) .
H(26) H(13) 2.592(5) .
H(26) H(24) 1.551(5) .
H(26) H(25) 1.551(5) .
H(26) H(27) 2.659(4) .
H(26) H(28) 3.509(4) .
H(26) H(29) 3.510(4) .
H(26) H(40) 3.482(5) 3_555
H(26) H(45) 3.436(4) .
H(26) H(46) 2.944(4) .
H(27) N(1) 2.878(4) .
H(27) C(6) 3.465(4) 8_455
H(27) C(16) 3.313(4) .
H(27) C(17) 2.047(4) .
H(27) C(18) 2.483(4) .
H(27) C(32) 3.364(4) .
H(27) C(33) 3.001(4) .
H(27) C(34) 3.138(4) .
H(27) H(1) 2.85(3) .
H(27) H(2) 2.94(3) .
H(27) H(5) 3.366(4) 8_455
H(27) H(6) 2.723(4) 8_455
H(27) H(23) 3.404(4) .
H(27) H(24) 3.388(4) .
H(27) H(25) 2.304(4) .
H(27) H(26) 2.659(4) .
H(27) H(28) 1.551(5) .
H(27) H(29) 1.551(5) .
H(27) H(37) 3.256(5) 3_555
H(27) H(47) 3.204(4) .
H(27) H(48) 3.411(4) .
H(28) N(1) 3.248(4) .
H(28) C(6) 3.381(4) 8_455
H(28) C(15) 2.589(4) .
H(28) C(16) 2.598(4) .
H(28) C(17) 2.047(4) .
H(28) C(18) 2.924(4) .
H(28) H(2) 3.20(3) .
H(28) H(6) 2.443(4) 8_455
H(28) H(23) 2.091(4) .
H(28) H(24) 3.581(4) .
H(28) H(25) 2.715(4) .
H(28) H(26) 3.509(4) .
H(28) H(27) 1.551(5) .
H(28) H(29) 1.551(5) .
H(28) H(37) 2.983(4) 3_555
H(28) H(46) 3.487(4) 7_655
H(29) N(1) 2.460(4) .
H(29) C(6) 3.535(4) 8_455
H(29) C(15) 3.491(4) .
H(29) C(16) 2.933(4) .
H(29) C(17) 2.044(4) .
H(29) C(18) 3.253(4) .
H(29) C(28) 2.922(5) 5_665
H(29) H(1) 2.77(3) .
H(29) H(2) 2.09(3) .
H(29) H(6) 2.728(4) 8_455
H(29) H(23) 3.337(4) .
H(29) H(25) 3.394(4) .
H(29) H(26) 3.510(4) .
H(29) H(27) 1.551(5) .
H(29) H(28) 1.551(5) .
H(29) H(39) 2.619(5) 5_665
H(29) H(40) 3.115(5) 5_665
H(29) H(41) 2.573(5) 5_665
H(30) C(10) 3.380(5) 2_645
H(30) C(14) 3.444(5) 3_554
H(30) C(20) 2.027(5) .
H(30) C(21) 2.681(5) .
H(30) C(24) 3.370(5) .
H(30) C(26) 2.785(5) .
H(30) C(31) 3.569(5) .
H(30) H(14) 2.792(5) 2_645
H(30) H(18) 2.668(5) 2_645
H(30) H(19) 3.245(5) 2_645
H(30) H(22) 3.047(5) 3_554
H(30) H(23) 3.461(5) 3_554
H(30) H(31) 1.551(5) .
H(30) H(32) 1.551(5) .
H(30) H(34) 2.560(5) .
H(30) H(35) 2.706(5) .
H(30) H(45) 2.771(4) .
H(31) C(14) 3.412(5) 3_554
H(31) C(15) 3.440(5) 3_554
H(31) C(20) 2.021(5) .
H(31) C(21) 3.175(5) .
H(31) C(24) 2.813(5) .
H(31) C(29) 3.069(5) .
H(31) H(11) 3.523(5) .
H(31) H(14) 3.236(5) 2_645
H(31) H(22) 3.428(5) 3_554
H(31) H(23) 3.482(5) 3_554
H(31) H(30) 1.551(5) .
H(31) H(32) 1.551(5) .
H(31) H(34) 3.569(5) .
H(31) H(42) 2.517(5) .
H(31) H(43) 3.496(5) .
H(31) H(50) 2.999(5) 6_555
H(31) H(52) 3.569 6_555
H(32) Ir(2) 3.386(3) .
H(32) C(8) 2.819(5) .
H(32) C(20) 2.030(5) .
H(32) C(21) 3.231(5) .
H(32) C(24) 2.921(5) .
H(32) C(29) 3.174(5) .
H(32) C(31) 3.492(5) .
H(32) H(11) 2.257(5) .
H(32) H(12) 2.819(5) .
H(32) H(13) 2.945(5) .
H(32) H(14) 3.453(5) 2_645
H(32) H(18) 3.252(5) 2_645
H(32) H(19) 3.144(5) 2_645
H(32) H(30) 1.551(5) .
H(32) H(31) 1.551(5) .
H(32) H(42) 2.596(5) .
H(32) H(45) 2.660(5) .
H(32) H(50) 3.223(5) 6_555
H(33) C(10) 3.579(5) 6_455
H(33) C(20) 3.351(4) .
H(33) C(21) 2.019(4) .
H(33) C(22) 2.669(4) .
H(33) C(27) 2.767(4) .
H(33) H(18) 2.835(4) 6_455
H(33) H(22) 3.458(5) 7_645
H(33) H(23) 3.374(5) 3_554
H(33) H(34) 1.551(5) .
H(33) H(34) 3.302(4) 5_655
H(33) H(35) 1.551(5) .
H(33) H(35) 3.422(4) 5_655
H(33) H(37) 2.632(5) .
H(33) H(38) 2.593(4) .
H(33) H(49) 3.363(5) .
H(34) C(14) 3.334(5) 3_554
H(34) C(15) 3.113(5) 3_554
H(34) C(20) 2.854(4) .
H(34) C(21) 2.029(4) .
H(34) C(22) 3.207(4) .
H(34) C(25) 3.123(5) .
H(34) C(26) 3.107(4) 5_655
H(34) H(18) 3.490(5) 6_455
H(34) H(22) 2.857(5) 3_554
H(34) H(23) 2.388(5) 3_554
H(34) H(30) 2.560(5) .
H(34) H(31) 3.569(5) .
H(34) H(33) 1.551(5) .
H(34) H(33) 3.302(4) 5_655
H(34) H(34) 2.915(5) 5_655
H(34) H(35) 1.551(5) .
H(34) H(35) 2.626(4) 5_655
H(34) H(37) 3.567(5) .
H(35) Ir(2) 3.224(3) .
H(35) C(20) 2.865(4) .
H(35) C(21) 2.029(4) .
H(35) C(22) 3.209(4) .
H(35) C(25) 3.226(5) .
H(35) C(26) 3.234(4) 5_655
H(35) C(30) 2.831(4) .
H(35) C(31) 2.747(4) .
H(35) C(32) 3.569(5) .
H(35) H(22) 3.140(5) 7_645
H(35) H(30) 2.706(5) .
H(35) H(33) 1.551(5) .
H(35) H(33) 3.422(4) 5_655
H(35) H(34) 1.551(5) .
H(35) H(34) 2.626(4) 5_655
H(35) H(35) 3.180(4) 5_655
H(35) H(45) 2.666(4) .
H(36) Cl(1) 2.975(3) 5_665
H(36) C(2) 3.407(4) 6_455
H(36) C(7) 3.358(4) 6_455
H(36) C(21) 3.357(4) .
H(36) C(22) 2.024(4) .
H(36) C(23) 2.660(4) .
H(36) C(28) 2.745(5) .
H(36) H(3) 3.25(2) .
H(36) H(8) 3.584(4) 6_455
H(36) H(9) 2.708(5) 6_455
H(36) H(37) 1.551(4) .
H(36) H(38) 1.551(5) .
H(36) H(40) 2.577(5) .
H(36) H(41) 2.603(5) .
H(36) H(47) 2.998(4) 3_554
H(36) H(51) 3.326(5) .
H(37) C(1) 2.825(4) 6_455
H(37) C(2) 3.101(4) 6_455
H(37) C(3) 3.482(4) 6_455
H(37) C(4) 3.502(4) 6_455
H(37) C(5) 3.135(4) 6_455
H(37) C(6) 3.213(5) 6_455
H(37) C(19) 3.564(4) 3_554
H(37) C(21) 2.845(4) .
H(37) C(22) 2.033(4) .
H(37) C(23) 3.160(4) .
H(37) C(26) 3.162(5) .
H(37) H(5) 3.454(5) 6_455
H(37) H(6) 2.814(5) 6_455
H(37) H(9) 3.107(4) 6_455
H(37) H(27) 3.256(5) 3_554
H(37) H(28) 2.983(4) 3_554
H(37) H(33) 2.632(5) .
H(37) H(34) 3.567(5) .
H(37) H(36) 1.551(4) .
H(37) H(38) 1.551(5) .
H(37) H(40) 3.519(5) .
H(38) Ir(2) 3.346(3) .
H(38) Cl(1) 3.500(3) 5_665
H(38) N(2) 3.352(4) .
H(38) C(1) 3.528(4) 6_455
H(38) C(2) 3.301(4) 6_455
H(38) C(3) 3.085(4) 6_455
H(38) C(4) 3.231(4) 6_455
H(38) C(5) 3.531(4) 6_455
H(38) C(21) 2.874(4) .
H(38) C(22) 2.026(4) .
H(38) C(23) 3.229(4) .
H(38) C(26) 3.167(4) .
H(38) C(37) 2.880(5) .
H(38) H(3) 3.07(2) .
H(38) H(9) 3.525(5) 6_455
H(38) H(12) 3.307(4) 6_455
H(38) H(15) 3.563(5) 6_455
H(38) H(33) 2.593(4) .
H(38) H(36) 1.551(5) .
H(38) H(37) 1.551(5) .
H(38) H(49) 2.507(5) .
H(38) H(51) 2.457(4) .
H(39) C(19) 3.492(5) 5_665
H(39) C(22) 3.352(4) .
H(39) C(23) 2.025(4) .
H(39) C(24) 2.656(4) .
H(39) C(29) 2.774(5) .
H(39) H(6) 3.296(5) 4_664
H(39) H(7) 3.311(5) 4_664
H(39) H(25) 3.337(4) 3_554
H(39) H(29) 2.619(5) 5_665
H(39) H(40) 1.551(5) .
H(39) H(41) 1.551(5) .
H(39) H(43) 2.572(5) .
H(39) H(44) 2.669(5) .
H(39) H(46) 3.420(4) 3_554
H(39) H(54) 3.248 5_665
H(40) C(18) 3.505(5) 3_554
H(40) C(22) 2.863(4) .
H(40) C(23) 2.033(4) .
H(40) C(24) 3.168(4) .
H(40) C(27) 3.124(5) .
H(40) C(32) 3.119(4) 3_554
H(40) C(33) 3.011(4) 3_554
H(40) H(25) 2.718(4) 3_554
H(40) H(26) 3.482(5) 3_554
H(40) H(29) 3.115(5) 5_665
H(40) H(36) 2.577(5) .
H(40) H(37) 3.519(5) .
H(40) H(39) 1.551(5) .
H(40) H(41) 1.551(4) .
H(40) H(43) 3.537(5) .
H(40) H(46) 2.618(4) 3_554
H(40) H(47) 2.419(5) 3_554
H(41) Ir(2) 3.359(3) .
H(41) Cl(1) 3.216(4) 5_665
H(41) N(1) 3.484(4) 5_665
H(41) N(2) 3.360(4) .
H(41) C(19) 3.454(5) 5_665
H(41) C(22) 2.850(4) .
H(41) C(23) 2.030(4) .
H(41) C(24) 3.198(5) .
H(41) C(27) 3.165(5) .
H(41) H(2) 2.66(3) 5_665
H(41) H(3) 2.82(3) .
H(41) H(4) 3.53(3) .
H(41) H(29) 2.573(5) 5_665
H(41) H(36) 2.603(5) .
H(41) H(39) 1.551(5) .
H(41) H(40) 1.551(4) .
H(41) H(47) 3.466(4) 3_554
H(42) C(20) 2.635(4) .
H(42) C(23) 3.332(4) .
H(42) C(24) 2.018(4) .
H(42) C(25) 2.714(5) .
H(42) H(11) 3.117(5) .
H(42) H(15) 3.284(5) .
H(42) H(16) 3.405(5) .
H(42) H(21) 2.743(5) 4_664
H(42) H(31) 2.517(5) .
H(42) H(32) 2.596(5) .
H(42) H(43) 1.551(5) .
H(42) H(44) 1.551(5) .
H(42) H(50) 3.190(5) 6_555
H(43) C(12) 3.495(4) 4_664
H(43) C(13) 3.513(5) 4_664
H(43) C(18) 3.427(5) 3_554
H(43) C(20) 3.200(4) .
H(43) C(23) 2.822(4) .
H(43) C(24) 2.012(4) .
H(43) C(28) 3.114(5) .
H(43) H(7) 3.317(5) 4_664
H(43) H(10) 3.463(5) 3_554
H(43) H(20) 2.849(4) 4_664
H(43) H(21) 2.882(5) 4_664
H(43) H(24) 2.957(5) 3_554
H(43) H(25) 3.134(5) 3_554
H(43) H(31) 3.496(5) .
H(43) H(39) 2.572(5) .
H(43) H(40) 3.537(5) .
H(43) H(42) 1.551(5) .
H(43) H(44) 1.551(5) .
H(44) Ir(2) 3.309(3) .
H(44) Cl(2) 2.920(3) .
H(44) C(20) 3.170(4) .
H(44) C(23) 2.863(4) .
H(44) C(24) 2.015(4) .
H(44) C(28) 3.211(5) .
H(44) C(38) 3.098(5) 5_665
H(44) H(16) 3.169(5) .
H(44) H(21) 3.142(5) 4_664
H(44) H(39) 2.669(5) .
H(44) H(42) 1.551(5) .
H(44) H(43) 1.551(5) .
H(44) H(52) 3.021 5_665
H(44) H(53) 3.383 5_665
H(44) H(54) 2.462 5_665
H(45) Ir(2) 3.149(3) .
H(45) C(8) 3.532(4) .
H(45) C(10) 3.083(4) 2_645
H(45) C(20) 3.227(4) .
H(45) C(21) 3.472(4) .
H(45) C(25) 2.992(4) .
H(45) C(26) 3.416(4) .
H(45) C(30) 2.030(4) .
H(45) C(32) 2.035(4) .
H(45) C(33) 3.258(4) .
H(45) C(35) 3.245(4) .
H(45) H(1) 3.47(3) .
H(45) H(11) 3.490(4) .
H(45) H(13) 2.874(4) .
H(45) H(17) 2.987(4) 2_645
H(45) H(18) 2.646(4) 2_645
H(45) H(19) 3.114(4) 2_645
H(45) H(26) 3.436(4) .
H(45) H(30) 2.771(4) .
H(45) H(32) 2.660(5) .
H(45) H(35) 2.666(4) .
H(45) H(46) 2.325(4) .
H(46) C(10) 3.360(5) 2_645
H(46) C(28) 3.420(4) 3_555
H(46) C(30) 3.273(4) .
H(46) C(31) 2.029(4) .
H(46) C(33) 2.016(5) .
H(46) C(34) 3.228(4) .
H(46) H(17) 2.660(4) 2_645
H(46) H(18) 3.249(5) 2_645
H(46) H(23) 3.427(4) 7_645
H(46) H(25) 3.429(4) .
H(46) H(26) 2.944(4) .
H(46) H(28) 3.487(4) 7_645
H(46) H(39) 3.420(4) 3_555
H(46) H(40) 2.618(4) 3_555
H(46) H(45) 2.325(4) .
H(46) H(47) 2.323(5) .
H(47) C(13) 3.469(5) 7_645
H(47) C(14) 3.340(4) 7_645
H(47) C(15) 3.462(4) 7_645
H(47) C(28) 3.304(4) 3_555
H(47) C(31) 3.265(4) .
H(47) C(32) 2.029(5) .
H(47) C(34) 2.040(4) .
H(47) C(35) 3.267(4) .
H(47) H(9) 2.796(5) 8_455
H(47) H(27) 3.204(4) .
H(47) H(36) 2.998(4) 3_555
H(47) H(40) 2.419(5) 3_555
H(47) H(41) 3.466(4) 3_555
H(47) H(46) 2.323(5) .
H(47) H(48) 2.340(4) .
H(48) C(6) 3.298(4) 8_455
H(48) C(7) 3.232(4) 8_455
H(48) C(30) 3.289(4) .
H(48) C(32) 3.229(4) .
H(48) C(33) 2.030(4) .
H(48) C(35) 2.032(4) .
H(48) C(36) 2.684(4) .
H(48) C(37) 3.191(4) .
H(48) C(38) 2.783(4) .
H(48) H(5) 2.398(4) 8_455
H(48) H(6) 3.495(4) 8_455
H(48) H(9) 2.642(4) 8_455
H(48) H(10) 2.969(4) 8_455
H(48) H(21) 3.383(4) 7_645
H(48) H(27) 3.411(4) .
H(48) H(47) 2.340(4) .
H(48) H(49) 3.287(4) .
H(48) H(50) 2.989(4) .
H(48) H(52) 3.394 .
H(48) H(53) 2.139 .
H(48) H(54) 3.415 .
H(49) N(2) 2.860(4) .
H(49) C(9) 3.497(5) 6_455
H(49) C(27) 3.397(5) .
H(49) C(30) 3.094(4) .
H(49) C(34) 3.121(4) .
H(49) C(35) 2.464(4) .
H(49) C(36) 2.050(4) .
H(49) C(38) 3.282(4) .
H(49) H(3) 3.01(2) .
H(49) H(11) 3.496(5) 6_455
H(49) H(12) 3.465(5) 6_455
H(49) H(15) 2.640(5) 6_455
H(49) H(21) 3.472(5) 7_645
H(49) H(22) 3.399(4) 7_645
H(49) H(33) 3.363(5) .
H(49) H(38) 2.507(5) .
H(49) H(48) 3.287(4) .
H(49) H(50) 1.552(5) .
H(49) H(51) 1.551(4) .
H(49) H(52) 3.407 .
H(49) H(53) 3.584 .
H(50) N(2) 3.222(4) .
H(50) C(25) 3.556(5) 6_455
H(50) C(34) 3.265(4) .
H(50) C(35) 2.930(4) .
H(50) C(36) 2.046(4) .
H(50) C(38) 2.511(5) .
H(50) H(3) 3.29(3) .
H(50) H(11) 3.221(5) 6_455
H(50) H(12) 3.261(5) 6_455
H(50) H(15) 3.284(5) 6_455
H(50) H(21) 3.541(4) 7_645
H(50) H(31) 2.999(5) 6_455
H(50) H(32) 3.223(5) 6_455
H(50) H(42) 3.190(5) 6_455
H(50) H(48) 2.989(4) .
H(50) H(49) 1.552(5) .
H(50) H(51) 1.551(5) .
H(50) H(52) 2.324 .
H(50) H(53) 2.722 .
H(50) H(54) 3.406 .
H(51) Cl(1) 2.847(3) 5_665
H(51) N(2) 2.434(4) .
H(51) C(8) 3.264(5) 6_455
H(51) C(27) 3.243(4) .
H(51) C(35) 3.235(4) .
H(51) C(36) 2.043(4) .
H(51) C(38) 2.905(4) .
H(51) H(3) 2.18(3) .
H(51) H(4) 3.24(3) .
H(51) H(11) 3.244(5) 6_455
H(51) H(12) 2.610(5) 6_455
H(51) H(15) 3.586(5) 6_455
H(51) H(36) 3.326(5) .
H(51) H(38) 2.457(4) .
H(51) H(49) 1.551(4) .
H(51) H(50) 1.551(5) .
H(51) H(52) 2.688 .
H(51) H(53) 3.523 .
H(51) H(54) 3.533 .
H(52) N(2) 2.872 .
H(52) C(9) 3.299 5_665
H(52) C(35) 3.314 .
H(52) C(36) 2.051 .
H(52) C(37) 2.504 .
H(52) H(3) 2.948 .
H(52) H(4) 2.969 .
H(52) H(14) 3.102 5_665
H(52) H(16) 2.702 5_665
H(52) H(31) 3.569 6_455
H(52) H(44) 3.021 5_665
H(52) H(48) 3.394 .
H(52) H(49) 3.407 .
H(52) H(50) 2.324 .
H(52) H(51) 2.688 .
H(52) H(53) 1.551 .
H(52) H(54) 1.551 .
H(53) N(2) 3.240 .
H(53) C(6) 2.950 8_455
H(53) C(34) 2.606 .
H(53) C(35) 2.586 .
H(53) C(36) 2.056 .
H(53) C(37) 2.932 .
H(53) H(4) 3.263 .
H(53) H(5) 2.255 8_455
H(53) H(6) 3.266 8_455
H(53) H(7) 2.942 8_455
H(53) H(44) 3.383 5_665
H(53) H(48) 2.139 .
H(53) H(49) 3.584 .
H(53) H(50) 2.722 .
H(53) H(51) 3.523 .
H(53) H(52) 1.551 .
H(53) H(54) 1.551 .
H(54) Cl(2) 3.152 5_665
H(54) N(2) 2.455 .
H(54) C(29) 3.383 5_665
H(54) C(34) 3.546 .
H(54) C(35) 2.941 .
H(54) C(36) 2.047 .
H(54) C(37) 3.267 .
H(54) H(3) 2.815 .
H(54) H(4) 2.108 .
H(54) H(5) 3.489 8_455
H(54) H(16) 3.486 5_665
H(54) H(39) 3.248 5_665
H(54) H(44) 2.462 5_665
H(54) H(48) 3.415 .
H(54) H(50) 3.406 .
H(54) H(51) 3.533 .
H(54) H(52) 1.551 .
H(54) H(53) 1.551 .

loop_
_geom_torsion_atom_site_label_1
_geom_torsion_atom_site_label_2
_geom_torsion_atom_site_label_3
_geom_torsion_atom_site_label_4
_geom_torsion
Cl(1) Ir(1) N(1) C(17) -118.45(19)
Cl(1) Ir(1) C(1) C(2) -157.06(14)
Cl(1) Ir(1) C(1) C(5) -38.7(2)
Cl(1) Ir(1) C(1) C(6) 84.5(2)
Cl(1) Ir(1) C(2) C(1) 60.0(3)
Cl(1) Ir(1) C(2) C(3) -55.7(3)
Cl(1) Ir(1) C(2) C(7) -179.66(19)
Cl(1) Ir(1) C(3) C(2) 158.39(13)
Cl(1) Ir(1) C(3) C(4) 39.4(2)
Cl(1) Ir(1) C(3) C(8) -83.7(2)
Cl(1) Ir(1) C(4) C(3) -149.43(16)
Cl(1) Ir(1) C(4) C(5) 91.71(16)
Cl(1) Ir(1) C(4) C(9) -26.8(2)
Cl(1) Ir(1) C(5) C(1) 150.27(17)
Cl(1) Ir(1) C(5) C(4) -92.78(16)
Cl(1) Ir(1) C(5) C(10) 28.3(2)
Cl(1) Ir(1) C(11) C(12) -81.5(2)
Cl(1) Ir(1) C(11) C(16) 97.3(2)
N(1) Ir(1) C(1) C(2) 25.5(3)
N(1) Ir(1) C(1) C(5) 143.9(2)
N(1) Ir(1) C(1) C(6) -93.0(3)
C(1) Ir(1) N(1) C(17) 59.5(3)
N(1) Ir(1) C(2) C(1) -166.35(17)
N(1) Ir(1) C(2) C(3) 77.98(18)
N(1) Ir(1) C(2) C(7) -46.0(3)
C(2) Ir(1) N(1) C(17) 76.6(2)
N(1) Ir(1) C(3) C(2) -113.26(17)
N(1) Ir(1) C(3) C(4) 127.74(17)
N(1) Ir(1) C(3) C(8) 4.7(2)
C(3) Ir(1) N(1) C(17) 114.9(2)
N(1) Ir(1) C(4) C(3) -64.3(2)
N(1) Ir(1) C(4) C(5) 176.86(16)
N(1) Ir(1) C(4) C(9) 58.4(3)
C(4) Ir(1) N(1) C(17) 148.28(19)
N(1) Ir(1) C(5) C(1) -124.5(3)
N(1) Ir(1) C(5) C(4) -7.5(3)
N(1) Ir(1) C(5) C(10) 113.6(3)
C(5) Ir(1) N(1) C(17) 153.7(2)
N(1) Ir(1) C(11) C(12) -164.1(2)
N(1) Ir(1) C(11) C(16) 14.7(2)
C(11) Ir(1) N(1) C(17) -28.0(2)
C(1) Ir(1) C(2) C(3) -115.7(2)
C(1) Ir(1) C(2) C(7) 120.3(3)
C(2) Ir(1) C(1) C(5) 118.4(2)
C(2) Ir(1) C(1) C(6) -118.5(3)
C(1) Ir(1) C(3) C(2) 39.12(17)
C(1) Ir(1) C(3) C(4) -79.88(19)
C(1) Ir(1) C(3) C(8) 157.0(3)
C(3) Ir(1) C(1) C(2) -38.72(17)
C(3) Ir(1) C(1) C(5) 79.67(19)
C(3) Ir(1) C(1) C(6) -157.2(3)
C(1) Ir(1) C(4) C(3) 81.31(19)
C(1) Ir(1) C(4) C(5) -37.55(17)
C(1) Ir(1) C(4) C(9) -156.0(3)
C(4) Ir(1) C(1) C(2) -79.98(19)
C(4) Ir(1) C(1) C(5) 38.41(18)
C(4) Ir(1) C(1) C(6) 161.6(3)
C(1) Ir(1) C(5) C(4) 117.0(2)
C(1) Ir(1) C(5) C(10) -122.0(3)
C(5) Ir(1) C(1) C(2) -118.4(2)
C(5) Ir(1) C(1) C(6) 123.1(3)
C(1) Ir(1) C(11) C(12) 46.8(2)
C(1) Ir(1) C(11) C(16) -134.5(2)
C(11) Ir(1) C(1) C(2) 106.98(18)
C(11) Ir(1) C(1) C(5) -134.63(18)
C(11) Ir(1) C(1) C(6) -11.5(2)
C(2) Ir(1) C(3) C(4) -119.0(2)
C(2) Ir(1) C(3) C(8) 117.9(3)
C(3) Ir(1) C(2) C(1) 115.7(2)
C(3) Ir(1) C(2) C(7) -124.0(3)
C(2) Ir(1) C(4) C(3) 37.53(18)
C(2) Ir(1) C(4) C(5) -81.33(18)
C(2) Ir(1) C(4) C(9) 160.2(3)
C(4) Ir(1) C(2) C(1) 79.82(19)
C(4) Ir(1) C(2) C(3) -35.85(17)
C(4) Ir(1) C(2) C(7) -159.8(3)
C(2) Ir(1) C(5) C(1) -37.88(18)
C(2) Ir(1) C(5) C(4) 79.08(18)
C(2) Ir(1) C(5) C(10) -159.9(3)
C(5) Ir(1) C(2) C(1) 36.66(18)
C(5) Ir(1) C(2) C(3) -79.01(18)
C(5) Ir(1) C(2) C(7) 157.0(3)
C(2) Ir(1) C(11) C(12) 86.1(2)
C(2) Ir(1) C(11) C(16) -95.2(2)
C(11) Ir(1) C(2) C(1) -82.72(19)
C(11) Ir(1) C(2) C(3) 161.60(17)
C(11) Ir(1) C(2) C(7) 37.6(3)
C(3) Ir(1) C(4) C(5) -118.9(2)
C(3) Ir(1) C(4) C(9) 122.6(3)
C(4) Ir(1) C(3) C(2) 119.0(2)
C(4) Ir(1) C(3) C(8) -123.1(3)
C(3) Ir(1) C(5) C(1) -81.03(19)
C(3) Ir(1) C(5) C(4) 35.92(17)
C(3) Ir(1) C(5) C(10) 157.0(3)
C(5) Ir(1) C(3) C(2) 81.38(18)
C(5) Ir(1) C(3) C(4) -37.62(17)
C(5) Ir(1) C(3) C(8) -160.7(3)
C(3) Ir(1) C(11) C(12) 105.5(2)
C(3) Ir(1) C(11) C(16) -75.8(3)
C(11) Ir(1) C(3) C(2) -30.4(2)
C(11) Ir(1) C(3) C(4) -149.38(19)
C(11) Ir(1) C(3) C(8) 87.5(3)
C(4) Ir(1) C(5) C(1) -117.0(2)
C(4) Ir(1) C(5) C(10) 121.1(3)
C(5) Ir(1) C(4) C(3) 118.9(2)
C(5) Ir(1) C(4) C(9) -118.5(3)
C(4) Ir(1) C(11) C(12) 26.4(5)
C(4) Ir(1) C(11) C(16) -154.9(3)
C(11) Ir(1) C(4) C(3) 103.9(3)
C(11) Ir(1) C(4) C(5) -15.0(4)
C(11) Ir(1) C(4) C(9) -133.5(3)
C(5) Ir(1) C(11) C(12) 15.2(3)
C(5) Ir(1) C(11) C(16) -166.1(2)
C(11) Ir(1) C(5) C(1) 57.5(2)
C(11) Ir(1) C(5) C(4) 174.45(16)
C(11) Ir(1) C(5) C(10) -64.5(3)
Cl(2) Ir(2) N(2) C(36) -107.45(19)
Cl(2) Ir(2) C(20) C(21) 172.56(15)
Cl(2) Ir(2) C(20) C(24) -71.98(18)
Cl(2) Ir(2) C(20) C(25) 51.0(3)
Cl(2) Ir(2) C(21) C(20) -13.0(2)
Cl(2) Ir(2) C(21) C(22) -130.57(17)
Cl(2) Ir(2) C(21) C(26) 107.9(2)
Cl(2) Ir(2) C(22) C(21) 121.33(19)
Cl(2) Ir(2) C(22) C(23) 4.5(2)
Cl(2) Ir(2) C(22) C(27) -118.4(2)
Cl(2) Ir(2) C(23) C(22) -177.63(15)
Cl(2) Ir(2) C(23) C(24) 63.39(18)
Cl(2) Ir(2) C(23) C(28) -58.6(3)
Cl(2) Ir(2) C(24) C(20) 115.60(17)
Cl(2) Ir(2) C(24) C(23) -124.60(16)
Cl(2) Ir(2) C(24) C(29) -1.4(2)
Cl(2) Ir(2) C(30) C(31) -86.2(2)
Cl(2) Ir(2) C(30) C(35) 93.5(2)
N(2) Ir(2) C(20) C(21) -36.0(5)
N(2) Ir(2) C(20) C(24) 79.5(4)
N(2) Ir(2) C(20) C(25) -157.6(3)
C(20) Ir(2) N(2) C(36) 99.6(4)
N(2) Ir(2) C(21) C(20) 169.26(16)
N(2) Ir(2) C(21) C(22) 51.7(2)
N(2) Ir(2) C(21) C(26) -69.8(3)
C(21) Ir(2) N(2) C(36) 71.3(2)
N(2) Ir(2) C(22) C(21) -141.70(18)
N(2) Ir(2) C(22) C(23) 101.47(18)
N(2) Ir(2) C(22) C(27) -21.4(3)
C(22) Ir(2) N(2) C(36) 101.4(2)
N(2) Ir(2) C(23) C(22) -87.83(18)
N(2) Ir(2) C(23) C(24) 153.19(17)
N(2) Ir(2) C(23) C(28) 31.2(3)
C(23) Ir(2) N(2) C(36) 140.1(2)
N(2) Ir(2) C(24) C(20) -159.29(17)
N(2) Ir(2) C(24) C(23) -39.5(2)
N(2) Ir(2) C(24) C(29) 83.7(3)
C(24) Ir(2) N(2) C(36) 163.31(19)
N(2) Ir(2) C(30) C(31) -170.5(2)
N(2) Ir(2) C(30) C(35) 9.2(2)
C(30) Ir(2) N(2) C(36) -20.0(2)
C(20) Ir(2) C(21) C(22) -117.5(2)
C(20) Ir(2) C(21) C(26) 121.0(3)
C(21) Ir(2) C(20) C(24) 115.5(2)
C(21) Ir(2) C(20) C(25) -121.6(3)
C(20) Ir(2) C(22) C(21) 37.82(18)
C(20) Ir(2) C(22) C(23) -79.01(18)
C(20) Ir(2) C(22) C(27) 158.1(3)
C(22) Ir(2) C(20) C(21) -37.93(17)
C(22) Ir(2) C(20) C(24) 77.54(19)
C(22) Ir(2) C(20) C(25) -159.5(3)
C(20) Ir(2) C(23) C(22) 81.93(19)
C(20) Ir(2) C(23) C(24) -37.04(18)
C(20) Ir(2) C(23) C(28) -159.0(3)
C(23) Ir(2) C(20) C(21) -80.15(18)
C(23) Ir(2) C(20) C(24) 35.32(17)
C(23) Ir(2) C(20) C(25) 158.3(3)
C(20) Ir(2) C(24) C(23) 119.8(2)
C(20) Ir(2) C(24) C(29) -117.0(3)
C(24) Ir(2) C(20) C(21) -115.5(2)
C(24) Ir(2) C(20) C(25) 123.0(3)
C(20) Ir(2) C(30) C(31) 22.5(3)
C(20) Ir(2) C(30) C(35) -157.8(2)
C(30) Ir(2) C(20) C(21) 80.25(19)
C(30) Ir(2) C(20) C(24) -164.28(18)
C(30) Ir(2) C(20) C(25) -41.3(3)
C(21) Ir(2) C(22) C(23) -116.8(2)
C(21) Ir(2) C(22) C(27) 120.3(3)
C(22) Ir(2) C(21) C(20) 117.5(2)
C(22) Ir(2) C(21) C(26) -121.5(3)
C(21) Ir(2) C(23) C(22) 38.57(18)
C(21) Ir(2) C(23) C(24) -80.41(19)
C(21) Ir(2) C(23) C(28) 157.6(3)
C(23) Ir(2) C(21) C(20) 79.91(18)
C(23) Ir(2) C(21) C(22) -37.62(17)
C(23) Ir(2) C(21) C(26) -159.1(3)
C(21) Ir(2) C(24) C(20) -39.04(18)
C(21) Ir(2) C(24) C(23) 80.76(19)
C(21) Ir(2) C(24) C(29) -156.0(3)
C(24) Ir(2) C(21) C(20) 38.83(17)
C(24) Ir(2) C(21) C(22) -78.71(19)
C(24) Ir(2) C(21) C(26) 159.8(3)
C(21) Ir(2) C(30) C(31) 61.1(2)
C(21) Ir(2) C(30) C(35) -119.3(2)
C(30) Ir(2) C(21) C(20) -109.03(18)
C(30) Ir(2) C(21) C(22) 133.43(18)
C(30) Ir(2) C(21) C(26) 11.9(3)
C(22) Ir(2) C(23) C(24) -119.0(2)
C(22) Ir(2) C(23) C(28) 119.1(3)
C(23) Ir(2) C(22) C(21) 116.8(2)
C(23) Ir(2) C(22) C(27) -122.9(3)
C(22) Ir(2) C(24) C(20) -82.71(19)
C(22) Ir(2) C(24) C(23) 37.09(17)
C(22) Ir(2) C(24) C(29) 160.3(3)
C(24) Ir(2) C(22) C(21) 80.88(19)
C(24) Ir(2) C(22) C(23) -35.95(17)
C(24) Ir(2) C(22) C(27) -158.9(3)
C(22) Ir(2) C(30) C(31) 93.8(2)
C(22) Ir(2) C(30) C(35) -86.5(2)
C(30) Ir(2) C(22) C(21) -58.6(2)
C(30) Ir(2) C(22) C(23) -175.42(17)
C(30) Ir(2) C(22) C(27) 61.7(3)
C(23) Ir(2) C(24) C(20) -119.8(2)
C(23) Ir(2) C(24) C(29) 123.2(3)
C(24) Ir(2) C(23) C(22) 119.0(2)
C(24) Ir(2) C(23) C(28) -122.0(3)
C(23) Ir(2) C(30) C(31) 85.5(4)
C(23) Ir(2) C(30) C(35) -94.9(3)
C(30) Ir(2) C(23) C(22) 11.5(4)
C(30) Ir(2) C(23) C(24) -107.5(3)
C(30) Ir(2) C(23) C(28) 130.5(3)
C(24) Ir(2) C(30) C(31) 5.6(4)
C(24) Ir(2) C(30) C(35) -174.7(2)
C(30) Ir(2) C(24) C(20) 26.4(2)
C(30) Ir(2) C(24) C(23) 146.2(2)
C(30) Ir(2) C(24) C(29) -90.6(3)
Ir(1) N(1) C(17) C(16) 34.3(2)
Ir(1) N(1) C(17) C(18) -83.7(2)
Ir(1) N(1) C(17) C(19) 157.4(2)
Ir(2) N(2) C(36) C(35) 25.5(2)
Ir(2) N(2) C(36) C(37) -91.8(2)
Ir(2) N(2) C(36) C(38) 148.0(2)
Ir(1) C(1) C(2) C(3) 64.6(2)
Ir(1) C(1) C(2) C(7) -129.5(3)
Ir(1) C(1) C(5) C(4) -64.0(2)
Ir(1) C(1) C(5) C(10) 120.3(3)
C(2) C(1) C(5) Ir(1) 60.6(2)
C(2) C(1) C(5) C(4) -3.4(3)
C(2) C(1) C(5) C(10) -179.1(2)
C(5) C(1) C(2) Ir(1) -61.5(2)
C(5) C(1) C(2) C(3) 3.1(3)
C(5) C(1) C(2) C(7) 169.0(2)
C(6) C(1) C(2) Ir(1) 121.7(3)
C(6) C(1) C(2) C(3) -173.7(2)
C(6) C(1) C(2) C(7) -7.8(4)
C(6) C(1) C(5) Ir(1) -122.7(3)
C(6) C(1) C(5) C(4) 173.3(3)
C(6) C(1) C(5) C(10) -2.4(5)
Ir(1) C(2) C(3) C(4) 61.6(2)
Ir(1) C(2) C(3) C(8) -116.7(3)
C(1) C(2) C(3) Ir(1) -63.1(2)
C(1) C(2) C(3) C(4) -1.5(3)
C(1) C(2) C(3) C(8) -179.8(2)
C(7) C(2) C(3) Ir(1) 131.2(3)
C(7) C(2) C(3) C(4) -167.3(2)
C(7) C(2) C(3) C(8) 14.5(5)
Ir(1) C(3) C(4) C(5) 58.4(2)
Ir(1) C(3) C(4) C(9) -121.4(3)
C(2) C(3) C(4) Ir(1) -58.9(2)
C(2) C(3) C(4) C(5) -0.5(3)
C(2) C(3) C(4) C(9) 179.7(3)
C(8) C(3) C(4) Ir(1) 119.3(3)
C(8) C(3) C(4) C(5) 177.7(3)
C(8) C(3) C(4) C(9) -2.0(5)
Ir(1) C(4) C(5) C(1) 62.4(2)
Ir(1) C(4) C(5) C(10) -121.7(3)
C(3) C(4) C(5) Ir(1) -60.0(2)
C(3) C(4) C(5) C(1) 2.4(3)
C(3) C(4) C(5) C(10) 178.2(2)
C(9) C(4) C(5) Ir(1) 119.8(3)
C(9) C(4) C(5) C(1) -177.8(3)
C(9) C(4) C(5) C(10) -2.0(4)
Ir(1) C(11) C(12) C(13) -178.5(2)
Ir(1) C(11) C(16) C(15) 177.6(2)
Ir(1) C(11) C(16) C(17) 1.3(3)
C(12) C(11) C(16) C(15) -3.5(4)
C(12) C(11) C(16) C(17) -179.8(2)
C(16) C(11) C(12) C(13) 2.8(4)
C(11) C(12) C(13) C(14) -0.1(4)
C(12) C(13) C(14) C(15) -1.9(5)
C(13) C(14) C(15) C(16) 1.1(5)
C(14) C(15) C(16) C(11) 1.6(5)
C(14) C(15) C(16) C(17) 177.8(3)
C(11) C(16) C(17) N(1) -22.9(3)
C(11) C(16) C(17) C(18) 92.5(3)
C(11) C(16) C(17) C(19) -141.9(2)
C(15) C(16) C(17) N(1) 160.8(2)
C(15) C(16) C(17) C(18) -83.8(3)
C(15) C(16) C(17) C(19) 41.8(4)
Ir(2) C(20) C(21) C(22) 61.8(2)
Ir(2) C(20) C(21) C(26) -119.1(3)
Ir(2) C(20) C(24) C(23) -60.6(2)
Ir(2) C(20) C(24) C(29) 119.6(3)
C(21) C(20) C(24) Ir(2) 62.6(2)
C(21) C(20) C(24) C(23) 2.0(3)
C(21) C(20) C(24) C(29) -177.9(3)
C(24) C(20) C(21) Ir(2) -64.5(2)
C(24) C(20) C(21) C(22) -2.7(3)
C(24) C(20) C(21) C(26) 176.3(3)
C(25) C(20) C(21) Ir(2) 127.2(3)
C(25) C(20) C(21) C(22) -171.0(3)
C(25) C(20) C(21) C(26) 8.0(5)
C(25) C(20) C(24) Ir(2) -129.0(3)
C(25) C(20) C(24) C(23) 170.4(3)
C(25) C(20) C(24) C(29) -9.4(5)
Ir(2) C(21) C(22) C(23) 64.3(2)
Ir(2) C(21) C(22) C(27) -125.1(3)
C(20) C(21) C(22) Ir(2) -61.8(2)
C(20) C(21) C(22) C(23) 2.5(3)
C(20) C(21) C(22) C(27) 173.0(2)
C(26) C(21) C(22) Ir(2) 119.1(3)
C(26) C(21) C(22) C(23) -176.5(3)
C(26) C(21) C(22) C(27) -6.0(5)
Ir(2) C(22) C(23) C(24) 60.8(2)
Ir(2) C(22) C(23) C(28) -121.4(3)
C(21) C(22) C(23) Ir(2) -62.1(2)
C(21) C(22) C(23) C(24) -1.3(3)
C(21) C(22) C(23) C(28) 176.5(2)
C(27) C(22) C(23) Ir(2) 127.4(3)
C(27) C(22) C(23) C(24) -171.8(3)
C(27) C(22) C(23) C(28) 6.0(5)
Ir(2) C(23) C(24) C(20) 58.5(2)
Ir(2) C(23) C(24) C(29) -121.7(3)
C(22) C(23) C(24) Ir(2) -58.9(2)
C(22) C(23) C(24) C(20) -0.4(3)
C(22) C(23) C(24) C(29) 179.4(3)
C(28) C(23) C(24) Ir(2) 123.3(3)
C(28) C(23) C(24) C(20) -178.2(2)
C(28) C(23) C(24) C(29) 1.6(5)
Ir(2) C(30) C(31) C(32) -177.7(2)
Ir(2) C(30) C(35) C(34) 177.7(2)
Ir(2) C(30) C(35) C(36) 3.0(3)
C(31) C(30) C(35) C(34) -2.6(4)
C(31) C(30) C(35) C(36) -177.3(2)
C(35) C(30) C(31) C(32) 2.6(4)
C(30) C(31) C(32) C(33) -0.6(5)
C(31) C(32) C(33) C(34) -1.5(5)
C(32) C(33) C(34) C(35) 1.6(4)
C(33) C(34) C(35) C(30) 0.5(4)
C(33) C(34) C(35) C(36) 175.1(2)
C(30) C(35) C(36) N(2) -18.4(3)
C(30) C(35) C(36) C(37) 98.0(3)
C(30) C(35) C(36) C(38) -137.9(2)
C(34) C(35) C(36) N(2) 166.9(2)
C(34) C(35) C(36) C(37) -76.8(3)
C(34) C(35) C(36) C(38) 47.3(4)
